data_7019632
loop_
_publ_author_name
'Fuchter, Matthew J.'
'Schaefer, Julia'
'Judge, Dilraj K.'
'Wardzinski, Benjamin'
'Weimar, Marko'
'Krossing, Ingo'

_publ_section_title
;
 [7]-Helicene: a chiral molecular tweezer for silver(i) salts.
;
_journal_issue 27
_journal_name_full 'Dalton transactions (Cambridge, England : 2003)'
_journal_page_first 8238
_journal_page_last 8241
_journal_paper_doi 10.1039/c2dt30900a
_journal_volume 41
_journal_year 2012
_chemical_formula_moiety 'C16 Al F36 O4, C31 H20 Ag Cl2, C H2 Cl2'
_chemical_formula_sum 'C48 H22 Ag Al Cl4 F36 O4'
_chemical_formula_weight 1623.31
_chemical_name_systematic
;
?
;
_space_group_IT_number 14
_symmetry_cell_setting monoclinic
_symmetry_space_group_name_Hall '-P 2ybc'
_symmetry_space_group_name_H-M 'P 1 21/c 1'
_atom_sites_solution_hydrogens geom
_atom_sites_solution_primary direct
_atom_sites_solution_secondary difmap
_audit_creation_method SHELXL-97
_cell_angle_alpha 90.00
_cell_angle_beta 115.4120(10)
_cell_angle_gamma 90.00
_cell_formula_units_Z 8
_cell_length_a 35.2189(8)
_cell_length_b 11.0863(2)
_cell_length_c 31.1869(7)
_cell_measurement_reflns_used 7598
_cell_measurement_temperature 100(2)
_cell_measurement_theta_max 22.12
_cell_measurement_theta_min 2.18
_cell_volume 10998.7(4)
_computing_cell_refinement 'Bruker SAINT'
_computing_data_collection 'Bruker APEX2'
_computing_data_reduction 'SAINT v7.68A (Bruker, 2009)'
_computing_molecular_graphics 'Bruker SHELXTL'
_computing_publication_material 'Bruker SHELXTL'
_computing_structure_refinement 'SHELXL-97 (Sheldrick, 2008)'
_computing_structure_solution 'SHELXS-97 (Sheldrick, 2008)'
_diffrn_ambient_temperature 100(2)
_diffrn_measured_fraction_theta_full 0.995
_diffrn_measured_fraction_theta_max 0.995
_diffrn_measurement_device_type 'Bruker APEX-II CCD area detector'
_diffrn_measurement_method '\w and \f scans'
_diffrn_radiation_monochromator 'double mirrors'
_diffrn_radiation_source 'ImuS microsource'
_diffrn_radiation_type MoK\a
_diffrn_radiation_wavelength 0.71073
_diffrn_reflns_av_R_equivalents 0.0680
_diffrn_reflns_av_sigmaI/netI 0.0843
_diffrn_reflns_limit_h_max 39
_diffrn_reflns_limit_h_min -44
_diffrn_reflns_limit_k_max 13
_diffrn_reflns_limit_k_min -13
_diffrn_reflns_limit_l_max 38
_diffrn_reflns_limit_l_min -35
_diffrn_reflns_number 67303
_diffrn_reflns_theta_full 26.40
_diffrn_reflns_theta_max 26.40
_diffrn_reflns_theta_min 1.82
_exptl_absorpt_coefficient_mu 0.746
_exptl_absorpt_correction_T_max 0.7454
_exptl_absorpt_correction_T_min 0.6856
_exptl_absorpt_correction_type multi-scan
_exptl_absorpt_process_details
;
SADABS-2008/1 (Bruker,2008) was used for absorption correction.
R(int) was 0.0948 before and 0.0523 after correction.
The Ratio of minimum to maximum transmission is 0.9198.
The \l/2 correction factor is 0.0015.
;
_exptl_crystal_colour green
_exptl_crystal_density_diffrn 1.961
_exptl_crystal_density_method 'not measured'
_exptl_crystal_description block
_exptl_crystal_F_000 6352
_exptl_crystal_size_max 0.2
_exptl_crystal_size_mid 0.05
_exptl_crystal_size_min 0.03
_refine_diff_density_max 0.841
_refine_diff_density_min -0.748
_refine_diff_density_rms 0.103
_refine_ls_extinction_method none
_refine_ls_goodness_of_fit_ref 1.030
_refine_ls_hydrogen_treatment constr
_refine_ls_matrix_type full
_refine_ls_number_parameters 2557
_refine_ls_number_reflns 22457
_refine_ls_number_restraints 4969
_refine_ls_restrained_S_all 0.992
_refine_ls_R_factor_all 0.1252
_refine_ls_R_factor_gt 0.0688
_refine_ls_shift/su_max 0.036
_refine_ls_shift/su_mean 0.000
_refine_ls_structure_factor_coef Fsqd
_refine_ls_weighting_details 'calc w=1/[\s^2^(Fo^2^)+(0.0709P)^2^+36.3376P] where P=(Fo^2^+2Fc^2^)/3'
_refine_ls_weighting_scheme calc
_refine_ls_wR_factor_gt 0.1606
_refine_ls_wR_factor_ref 0.1877
_reflns_number_gt 13112
_reflns_number_total 22457
_reflns_threshold_expression >2sigma(I)
_cod_data_source_file c2dt30900a.txt
_cod_data_source_block p21c
_cod_database_code 7019632

loop_
_symmetry_equiv_pos_as_xyz
'x, y, z'
'-x, y+1/2, -z+1/2'
'-x, -y, -z'
'x, -y-1/2, z-1/2'

loop_
_atom_site_label
_atom_site_type_symbol
_atom_site_fract_x
_atom_site_fract_y
_atom_site_fract_z
_atom_site_U_iso_or_equiv
_atom_site_adp_type
_atom_site_occupancy
_atom_site_symmetry_multiplicity
_atom_site_calc_flag
_atom_site_refinement_flags
_atom_site_disorder_assembly
_atom_site_disorder_group
Ag1 Ag 0.142952(16) 0.57674(4) 0.32777(2) 0.05144(17) Uani 1 1 d . . .
Ag2 Ag 0.378584(16) 0.15424(4) 0.11523(2) 0.05010(17) Uani 1 1 d . . .
C101 C 0.04113(17) 0.4670(4) 0.2639(2) 0.0255(12) Uani 1 1 d . . .
C102 C 0.07378(18) 0.4406(5) 0.2497(2) 0.0299(13) Uani 1 1 d . . .
C103 C 0.11283(17) 0.3955(5) 0.2840(2) 0.0320(14) Uani 1 1 d . . .
H103 H 0.1352 0.3820 0.2753 0.038 Uiso 1 1 calc R . .
C104 C 0.11858(17) 0.3713(5) 0.3296(2) 0.0321(14) Uani 1 1 d . . .
H104 H 0.1451 0.3436 0.3524 0.039 Uiso 1 1 calc R . .
C105 C 0.08560(18) 0.3871(5) 0.3426(2) 0.0313(13) Uani 1 1 d . . .
H10C H 0.0893 0.3658 0.3736 0.038 Uiso 1 1 calc R . .
C106 C 0.04808(17) 0.4331(4) 0.31075(19) 0.0256(12) Uani 1 1 d . . .
H10D H 0.0259 0.4427 0.3201 0.031 Uiso 1 1 calc R . .
C107 C 0.00241(17) 0.5169(5) 0.2299(2) 0.0277(12) Uani 1 1 d . . .
C108 C -0.00588(19) 0.5102(5) 0.1813(2) 0.0321(13) Uani 1 1 d . . .
C109 C 0.0270(2) 0.4784(5) 0.1685(2) 0.0370(15) Uani 1 1 d . . .
H10E H 0.0215 0.4767 0.1359 0.044 Uiso 1 1 calc R . .
C110 C 0.0653(2) 0.4511(5) 0.2011(2) 0.0371(15) Uani 1 1 d . . .
H11A H 0.0873 0.4384 0.1917 0.045 Uiso 1 1 calc R . .
C111 C -0.02906(16) 0.5721(5) 0.2420(2) 0.0270(12) Uani 1 1 d . . .
C112 C -0.07104(18) 0.5735(5) 0.2063(2) 0.0342(14) Uani 1 1 d . . .
C113 C -0.0790(2) 0.5532(5) 0.1580(2) 0.0409(16) Uani 1 1 d . . .
H11B H -0.1072 0.5555 0.1342 0.049 Uiso 1 1 calc R . .
C114 C -0.0477(2) 0.5309(5) 0.1455(2) 0.0397(15) Uani 1 1 d . . .
H11C H -0.0532 0.5289 0.1129 0.048 Uiso 1 1 calc R . .
C115 C -0.02123(18) 0.6244(5) 0.2873(2) 0.0311(13) Uani 1 1 d . . .
C116 C -0.0558(2) 0.6284(5) 0.2997(2) 0.0389(15) Uani 1 1 d . . .
C117 C -0.0972(2) 0.6119(5) 0.2645(3) 0.0429(17) Uani 1 1 d . . .
H11D H -0.1201 0.6134 0.2730 0.052 Uiso 1 1 calc R . .
C118 C -0.10435(19) 0.5942(5) 0.2189(3) 0.0401(16) Uani 1 1 d . . .
H11E H -0.1324 0.5957 0.1948 0.048 Uiso 1 1 calc R . .
C119 C 0.01844(18) 0.6744(5) 0.3207(2) 0.0289(13) Uani 1 1 d . . .
C120 C 0.0248(2) 0.6880(5) 0.3681(2) 0.0418(16) Uani 1 1 d . . .
C121 C -0.0088(3) 0.6741(5) 0.3812(3) 0.0464(18) Uani 1 1 d . . .
H12A H -0.0038 0.6800 0.4136 0.056 Uiso 1 1 calc R . .
C122 C -0.0474(2) 0.6528(5) 0.3480(3) 0.0442(17) Uani 1 1 d . . .
H12B H -0.0702 0.6537 0.3566 0.053 Uiso 1 1 calc R . .
C123 C 0.05074(18) 0.7177(5) 0.3078(2) 0.0292(13) Uani 1 1 d . . .
C124 C 0.0918(2) 0.7418(5) 0.3442(2) 0.0371(15) Uani 1 1 d . . .
C125 C 0.0979(2) 0.7372(6) 0.3924(2) 0.0477(17) Uani 1 1 d . . .
H12C H 0.1253 0.7491 0.4170 0.057 Uiso 1 1 calc R . .
C126 C 0.0662(3) 0.7165(5) 0.4036(2) 0.0492(18) Uani 1 1 d . . .
H12D H 0.0710 0.7206 0.4359 0.059 Uiso 1 1 calc R . .
C127 C 0.04364(17) 0.7466(5) 0.2609(2) 0.0272(12) Uani 1 1 d . . .
H12E H 0.0157 0.7427 0.2367 0.033 Uiso 1 1 calc R . .
C128 C 0.07518(18) 0.7800(5) 0.2485(2) 0.0321(13) Uani 1 1 d . . .
H12F H 0.0693 0.7944 0.2163 0.039 Uiso 1 1 calc R . .
C129 C 0.11670(19) 0.7926(5) 0.2847(3) 0.0396(16) Uani 1 1 d . . .
H12G H 0.1393 0.8104 0.2767 0.047 Uiso 1 1 calc R . .
C130 C 0.1239(2) 0.7788(5) 0.3313(3) 0.0428(17) Uani 1 1 d . . .
H130 H 0.1512 0.7946 0.3556 0.051 Uiso 1 1 calc R . .
C201 C 0.47495(17) 0.0242(4) 0.17432(19) 0.0264(12) Uani 1 1 d . C .
C202 C 0.45074(19) 0.0025(5) 0.1245(2) 0.0313(13) Uani 1 1 d . . .
C203 C 0.4085(2) -0.0360(5) 0.1083(2) 0.0374(15) Uani 1 1 d . C .
H203 H 0.3917 -0.0462 0.0752 0.045 Uiso 1 1 calc R . .
C204 C 0.39138(18) -0.0591(5) 0.1400(2) 0.0358(15) Uani 1 1 d . C .
H204 H 0.3628 -0.0827 0.1286 0.043 Uiso 1 1 calc R . .
C205 C 0.41627(19) -0.0476(5) 0.1890(2) 0.0326(13) Uani 1 1 d . . .
H20C H 0.4050 -0.0675 0.2109 0.039 Uiso 1 1 calc R C .
C206 C 0.45700(18) -0.0073(4) 0.2052(2) 0.0274(12) Uani 1 1 d . C .
H20D H 0.4736 -0.0006 0.2384 0.033 Uiso 1 1 calc R . .
C207 C 0.51720(18) 0.0676(5) 0.18961(19) 0.0274(12) Uani 1 1 d . . .
C208 C 0.5364(2) 0.0568(5) 0.1589(2) 0.0322(13) Uani 1 1 d . C .
C209 C 0.5111(2) 0.0320(5) 0.1099(2) 0.0387(15) Uani 1 1 d . . .
H20E H 0.5240 0.0309 0.0887 0.046 Uiso 1 1 calc R C .
C210 C 0.4702(2) 0.0106(5) 0.0930(2) 0.0414(16) Uani 1 1 d . C .
H21A H 0.4539 0.0006 0.0598 0.050 Uiso 1 1 calc R . .
C211 C 0.54213(18) 0.1168(5) 0.2371(2) 0.0278(12) Uani 1 1 d . C .
C212 C 0.58648(18) 0.1094(5) 0.2544(2) 0.0318(13) Uani 1 1 d . . .
C213 C 0.6046(2) 0.0851(5) 0.2228(3) 0.0420(16) Uani 1 1 d . C .
H21B H 0.6343 0.0802 0.2348 0.050 Uiso 1 1 calc R . .
C214 C 0.5804(2) 0.0687(5) 0.1756(2) 0.0385(15) Uani 1 1 d . . .
H21C H 0.5929 0.0653 0.1541 0.046 Uiso 1 1 calc R C .
C215 C 0.52567(18) 0.1699(5) 0.26732(19) 0.0282(12) Uani 1 1 d . . .
C216 C 0.55119(19) 0.1690(5) 0.3169(2) 0.0319(13) Uani 1 1 d . C .
C217 C 0.5952(2) 0.1447(5) 0.3337(2) 0.0405(16) Uani 1 1 d . . .
H21D H 0.6124 0.1427 0.3669 0.049 Uiso 1 1 calc R C .
C218 C 0.6127(2) 0.1248(5) 0.3035(2) 0.0405(16) Uani 1 1 d . C .
H21E H 0.6424 0.1210 0.3150 0.049 Uiso 1 1 calc R . .
C219 C 0.48455(18) 0.2287(5) 0.2512(2) 0.0290(13) Uani 1 1 d . C .
C220 C 0.4676(2) 0.2445(5) 0.2847(2) 0.0338(14) Uani 1 1 d . . .
C221 C 0.4930(2) 0.2242(5) 0.3338(2) 0.0393(16) Uani 1 1 d . C .
H22A H 0.4812 0.2309 0.3560 0.047 Uiso 1 1 calc R . .
C222 C 0.5334(2) 0.1957(5) 0.3487(2) 0.0429(17) Uani 1 1 d . . .
H22B H 0.5510 0.1934 0.3818 0.052 Uiso 1 1 calc R C .
C223 C 0.46114(18) 0.2790(5) 0.2039(2) 0.0309(13) Uani 1 1 d . . .
C224 C 0.41847(19) 0.3113(5) 0.1893(2) 0.0323(13) Uani 1 1 d . C .
C225 C 0.4006(2) 0.3093(5) 0.2226(3) 0.0404(16) Uani 1 1 d . . .
H22C H 0.3716 0.3263 0.2124 0.048 Uiso 1 1 calc R C .
C226 C 0.4250(2) 0.2834(5) 0.2683(2) 0.0383(15) Uani 1 1 d . C .
H22D H 0.4134 0.2912 0.2907 0.046 Uiso 1 1 calc R . .
C227 C 0.47981(19) 0.3065(5) 0.17331(19) 0.0279(12) Uani 1 1 d . C .
H22E H 0.5092 0.2956 0.1842 0.034 Uiso 1 1 calc R . .
C228 C 0.4566(2) 0.3490(5) 0.1279(2) 0.0373(15) Uani 1 1 d . . .
H22F H 0.4700 0.3647 0.1078 0.045 Uiso 1 1 calc R C .
C229 C 0.4137(2) 0.3688(5) 0.1115(2) 0.0423(17) Uani 1 1 d . C .
H22G H 0.3975 0.3936 0.0796 0.051 Uiso 1 1 calc R . .
C230 C 0.3948(2) 0.3523(5) 0.1420(2) 0.0404(16) Uani 1 1 d . C .
H230 H 0.3657 0.3686 0.1311 0.048 Uiso 1 1 calc R . .
C300 C 0.1445(3) 0.3370(7) 0.4851(3) 0.061(2) Uani 1 1 d . . .
H30A H 0.1140 0.3190 0.4707 0.074 Uiso 1 1 calc R . .
H30B H 0.1562 0.3145 0.5191 0.074 Uiso 1 1 calc R . .
C301 C 0.00288(19) 0.3836(6) 0.4419(3) 0.0441(16) Uani 1 1 d . . .
H30C H -0.0079 0.3278 0.4589 0.053 Uiso 1 1 calc R . .
H30D H -0.0197 0.4417 0.4241 0.053 Uiso 1 1 calc R . .
C304 C 0.2486(2) 0.5792(7) 0.4032(3) 0.072(3) Uani 1 1 d . . .
H30G H 0.2630 0.6556 0.4176 0.087 Uiso 1 1 calc R . .
H30H H 0.2699 0.5141 0.4136 0.087 Uiso 1 1 calc R . .
Al1 Al 0.34610(5) 0.02964(13) 0.39829(5) 0.0198(3) Uani 1 1 d . . .
O4 O 0.29948(12) 0.0753(5) 0.39816(14) 0.0465(12) Uani 1 1 d . B .
O1 O 0.33898(13) 0.0063(4) 0.34118(13) 0.0446(12) Uani 1 1 d D B .
C1 C 0.35214(15) -0.0305(5) 0.30892(17) 0.0278(12) Uani 1 1 d DU . .
C2 C 0.33717(18) 0.0641(5) 0.2679(2) 0.0397(15) Uani 1 1 d DU B .
C3 C 0.33163(18) -0.1548(5) 0.2881(2) 0.0370(14) Uani 1 1 d DU B .
C4 C 0.40051(17) -0.0421(5) 0.3307(2) 0.0334(13) Uani 1 1 d DU B .
F1 F 0.29648(11) 0.0526(3) 0.24049(13) 0.0488(9) Uani 1 1 d D . .
F2 F 0.35719(12) 0.0504(4) 0.24011(13) 0.0538(10) Uani 1 1 d D . .
F3 F 0.34439(13) 0.1742(3) 0.28420(16) 0.0615(11) Uani 1 1 d D . .
F4 F 0.29125(11) -0.1548(3) 0.27858(15) 0.0545(10) Uani 1 1 d D . .
F5 F 0.33556(12) -0.1823(3) 0.24863(13) 0.0522(10) Uani 1 1 d D . .
F6 F 0.34993(12) -0.2410(3) 0.31986(15) 0.0555(11) Uani 1 1 d D . .
F7 F 0.41461(11) -0.0974(4) 0.37222(13) 0.0525(10) Uani 1 1 d D . .
F8 F 0.41835(11) 0.0665(3) 0.33853(16) 0.0572(11) Uani 1 1 d D . .
F9 F 0.41406(11) -0.1020(3) 0.30314(13) 0.0463(9) Uani 1 1 d D . .
Al2 Al 0.18048(5) 0.60874(14) 0.11225(6) 0.0229(3) Uani 1 1 d . . .
O5 O 0.20412(13) 0.6417(4) 0.07557(15) 0.0389(10) Uani 1 1 d . A .
Cl1 Cl 0.16892(6) 0.25002(18) 0.45667(7) 0.0599(5) Uani 1 1 d . . .
Cl2 Cl 0.15170(9) 0.4885(2) 0.48033(12) 0.0998(9) Uani 1 1 d . . .
Cl3 Cl 0.01539(6) 0.30135(19) 0.40201(7) 0.0604(5) Uani 1 1 d . . .
Cl4 Cl 0.04646(5) 0.46262(17) 0.48381(7) 0.0578(5) Uani 1 1 d . . .
Cl7 Cl 0.21104(6) 0.54814(19) 0.42381(7) 0.0643(5) Uani 1 1 d . . .
Cl8 Cl 0.22742(7) 0.5915(2) 0.34192(9) 0.0806(7) Uani 1 1 d . . .
C17A C 0.2354(4) 0.6209(11) 0.0608(5) 0.026(4) Uani 0.484(3) 1 d PDU A 2
C18A C 0.2142(5) 0.6421(14) 0.0066(5) 0.052(5) Uani 0.484(3) 1 d PDU A 2
C19A C 0.2489(4) 0.4862(12) 0.0703(5) 0.047(5) Uani 0.484(3) 1 d PDU A 2
C20A C 0.2747(4) 0.7045(11) 0.0837(4) 0.057(4) Uani 0.484(3) 1 d PDU A 2
F37A F 0.1934(9) 0.747(2) -0.0031(12) 0.0597(19) Uani 0.484(3) 1 d PDU A 2
F38A F 0.2436(5) 0.6562(12) -0.0102(5) 0.063(4) Uani 0.484(3) 1 d PDU A 2
F39A F 0.1874(3) 0.5541(12) -0.0157(6) 0.052(3) Uani 0.484(3) 1 d PDU A 2
F40A F 0.2780(5) 0.4754(14) 0.1150(5) 0.060(5) Uani 0.484(3) 1 d PDU A 2
F41A F 0.2656(4) 0.4463(8) 0.0419(4) 0.066(3) Uani 0.484(3) 1 d PDU A 2
F42A F 0.2156(4) 0.4184(8) 0.0627(4) 0.063(3) Uani 0.484(3) 1 d PDU A 2
F43A F 0.2654(3) 0.8146(7) 0.0635(4) 0.062(3) Uani 0.484(3) 1 d PDU A 2
F44A F 0.2872(3) 0.7114(9) 0.1307(3) 0.055(3) Uani 0.484(3) 1 d PDU A 2
F45A F 0.3069(2) 0.6580(10) 0.0769(3) 0.065(3) Uani 0.484(3) 1 d PDU A 2
C17 C 0.2351(4) 0.6480(10) 0.0647(4) 0.032(4) Uani 0.516(3) 1 d PDU A 1
C18 C 0.2194(4) 0.6797(15) 0.0116(5) 0.058(5) Uani 0.516(3) 1 d PDU A 1
C19 C 0.2628(4) 0.5346(11) 0.0760(4) 0.047(4) Uani 0.516(3) 1 d PDU A 1
C20 C 0.2624(4) 0.7552(10) 0.0943(4) 0.057(4) Uani 0.516(3) 1 d PDU A 1
F37 F 0.2491(5) 0.7272(14) 0.0010(5) 0.093(5) Uani 0.516(3) 1 d PDU A 1
F38 F 0.2041(4) 0.5779(15) -0.0154(5) 0.078(5) Uani 0.516(3) 1 d PDU A 1
F39 F 0.1881(8) 0.756(2) -0.0030(11) 0.0597(19) Uani 0.516(3) 1 d PDU A 1
F40 F 0.2889(3) 0.5367(11) 0.0556(3) 0.074(3) Uani 0.516(3) 1 d PDU A 1
F41 F 0.2390(4) 0.4357(8) 0.0594(4) 0.067(4) Uani 0.516(3) 1 d PDU A 1
F42 F 0.2859(5) 0.5198(12) 0.1225(4) 0.049(4) Uani 0.516(3) 1 d PDU A 1
F43 F 0.2433(3) 0.8600(7) 0.0772(4) 0.069(3) Uani 0.516(3) 1 d PDU A 1
F44 F 0.2673(3) 0.7477(8) 0.1392(3) 0.063(2) Uani 0.516(3) 1 d PDU A 1
F45 F 0.3008(2) 0.7574(8) 0.0958(4) 0.067(3) Uani 0.516(3) 1 d PDU A 1
O2 O 0.3591(2) -0.1072(6) 0.4261(3) 0.0252(17) Uani 0.647(4) 1 d PDU B 1
C5 C 0.3784(2) -0.1727(7) 0.4662(3) 0.023(3) Uani 0.647(4) 1 d PDU B 1
C6 C 0.3528(3) -0.1683(9) 0.4957(4) 0.0340(13) Uani 0.647(4) 1 d PDU B 1
C7 C 0.4237(3) -0.1278(8) 0.4976(3) 0.040(2) Uani 0.647(4) 1 d PDU B 1
C8 C 0.3804(3) -0.3050(7) 0.4512(3) 0.034(2) Uani 0.647(4) 1 d PDU B 1
F10 F 0.3737(3) -0.2071(8) 0.5401(3) 0.040(2) Uani 0.647(4) 1 d PDU B 1
F11 F 0.3407(2) -0.0552(6) 0.4981(2) 0.0396(18) Uani 0.647(4) 1 d PDU B 1
F12 F 0.3181(2) -0.2340(7) 0.4758(3) 0.043(2) Uani 0.647(4) 1 d PDU B 1
F13 F 0.42339(18) -0.0301(5) 0.5226(2) 0.0453(15) Uani 0.647(4) 1 d PDU B 1
F14 F 0.44372(17) -0.0984(7) 0.4716(2) 0.0412(15) Uani 0.647(4) 1 d PDU B 1
F15 F 0.4465(2) -0.2135(7) 0.5283(3) 0.049(2) Uani 0.647(4) 1 d PDU B 1
F16 F 0.34393(18) -0.3366(5) 0.4155(2) 0.0394(15) Uani 0.647(4) 1 d PDU B 1
F17 F 0.38828(19) -0.3826(4) 0.48649(19) 0.0429(15) Uani 0.647(4) 1 d PDU B 1
F18 F 0.4104(2) -0.3167(5) 0.4362(2) 0.0415(15) Uani 0.647(4) 1 d PDU B 1
O2A O 0.3736(4) -0.0724(10) 0.4425(5) 0.020(3) Uani 0.353(4) 1 d PDU B 2
C5A C 0.3759(4) -0.1779(11) 0.4656(4) 0.028(5) Uani 0.353(4) 1 d PDU B 2
C6A C 0.3530(5) -0.1663(14) 0.4976(6) 0.0340(13) Uani 0.353(4) 1 d PDU B 2
C7A C 0.4231(4) -0.2079(13) 0.4954(5) 0.052(5) Uani 0.353(4) 1 d PDU B 2
C8A C 0.3560(4) -0.2812(12) 0.4289(5) 0.040(4) Uani 0.353(4) 1 d PDU B 2
F10A F 0.3637(6) -0.2520(15) 0.5310(6) 0.052(5) Uani 0.353(4) 1 d PDU B 2
F11A F 0.3597(5) -0.0603(12) 0.5205(5) 0.052(4) Uani 0.353(4) 1 d PDU B 2
F12A F 0.3118(4) -0.1773(12) 0.4730(5) 0.034(3) Uani 0.353(4) 1 d PDU B 2
F13A F 0.4290(4) -0.3206(11) 0.5096(5) 0.072(4) Uani 0.353(4) 1 d PDU B 2
F14A F 0.4450(3) -0.1848(13) 0.4707(4) 0.054(3) Uani 0.353(4) 1 d PDU B 2
F15A F 0.4391(5) -0.1405(17) 0.5342(5) 0.078(6) Uani 0.353(4) 1 d PDU B 2
F16A F 0.3198(3) -0.2425(9) 0.3939(3) 0.040(3) Uani 0.353(4) 1 d PDU B 2
F17A F 0.3476(3) -0.3775(8) 0.4487(5) 0.051(3) Uani 0.353(4) 1 d PDU B 2
F18A F 0.3809(4) -0.3125(9) 0.4085(5) 0.052(3) Uani 0.353(4) 1 d PDU B 2
O3 O 0.3869(2) 0.1306(6) 0.4309(3) 0.0234(17) Uani 0.647(4) 1 d PDU B 1
C9 C 0.3965(3) 0.2477(8) 0.4433(3) 0.026(3) Uani 0.647(4) 1 d PDU B 1
C10 C 0.3872(3) 0.3261(8) 0.3991(3) 0.030(2) Uani 0.647(4) 1 d PDU B 1
C11 C 0.3712(4) 0.2957(12) 0.4698(4) 0.036(4) Uani 0.647(4) 1 d PDU B 1
C12 C 0.4445(3) 0.2527(8) 0.4764(3) 0.043(3) Uani 0.647(4) 1 d PDU B 1
F19 F 0.34964(16) 0.2989(5) 0.36455(17) 0.0329(12) Uani 0.647(4) 1 d PDU B 1
F20 F 0.4155(2) 0.3040(9) 0.3817(3) 0.040(2) Uani 0.647(4) 1 d PDU B 1
F21 F 0.3883(2) 0.4423(5) 0.4089(2) 0.0428(15) Uani 0.647(4) 1 d PDU B 1
F22 F 0.3333(3) 0.3322(11) 0.4403(5) 0.039(3) Uani 0.647(4) 1 d PDU B 1
F23 F 0.3669(4) 0.2108(13) 0.4979(4) 0.054(4) Uani 0.647(4) 1 d PDU B 1
F24 F 0.3897(3) 0.3893(8) 0.4979(3) 0.053(3) Uani 0.647(4) 1 d PDU B 1
F25 F 0.4522(2) 0.2114(6) 0.5198(2) 0.0528(18) Uani 0.647(4) 1 d PDU B 1
F26 F 0.45972(19) 0.3651(6) 0.4819(2) 0.0550(18) Uani 0.647(4) 1 d PDU B 1
F27 F 0.46586(17) 0.1834(7) 0.4595(2) 0.0523(17) Uani 0.647(4) 1 d PDU B 1
O3A O 0.3731(4) 0.1570(12) 0.4104(4) 0.024(3) Uani 0.353(4) 1 d PDU B 2
C9A C 0.3970(4) 0.2377(12) 0.4436(5) 0.036(6) Uani 0.353(4) 1 d PDU B 2
C10A C 0.4058(5) 0.3445(12) 0.4174(5) 0.053(6) Uani 0.353(4) 1 d PDU B 2
C11A C 0.3733(5) 0.2855(16) 0.4721(6) 0.033(6) Uani 0.353(4) 1 d PDU B 2
C12A C 0.4389(4) 0.1777(13) 0.4785(5) 0.054(5) Uani 0.353(4) 1 d PDU B 2
F19A F 0.4237(4) 0.4372(9) 0.4468(5) 0.073(4) Uani 0.353(4) 1 d PDU B 2
F20A F 0.4330(6) 0.3110(19) 0.3996(7) 0.079(8) Uani 0.353(4) 1 d PDU B 2
F21A F 0.3718(4) 0.3820(13) 0.3812(5) 0.064(4) Uani 0.353(4) 1 d PDU B 2
F22A F 0.3987(5) 0.3418(12) 0.5118(5) 0.040(4) Uani 0.353(4) 1 d PDU B 2
F23A F 0.3431(6) 0.3627(18) 0.4462(9) 0.046(6) Uani 0.353(4) 1 d PDU B 2
F24A F 0.3549(7) 0.1974(17) 0.4845(7) 0.029(5) Uani 0.353(4) 1 d PDU B 2
F25A F 0.4686(4) 0.2586(16) 0.5024(7) 0.094(6) Uani 0.353(4) 1 d PDU B 2
F26A F 0.4329(4) 0.1107(11) 0.5110(4) 0.062(4) Uani 0.353(4) 1 d PDU B 2
F27A F 0.4535(4) 0.1047(12) 0.4551(5) 0.070(4) Uani 0.353(4) 1 d PDU B 2
F36 F 0.2439(3) -0.0966(9) 0.4064(4) 0.049(3) Uani 0.647(4) 1 d PDU B 1
F35 F 0.20248(17) -0.0557(5) 0.3334(2) 0.0425(15) Uani 0.647(4) 1 d PDU B 1
F34 F 0.2657(2) -0.1139(7) 0.3517(3) 0.0383(19) Uani 0.647(4) 1 d PDU B 1
F33 F 0.2611(3) 0.1158(8) 0.4514(3) 0.049(2) Uani 0.647(4) 1 d PDU B 1
F32 F 0.1997(3) 0.1192(12) 0.3929(7) 0.056(4) Uani 0.647(4) 1 d PDU B 1
F31 F 0.2441(5) 0.2657(10) 0.4045(5) 0.049(3) Uani 0.647(4) 1 d PDU B 1
F30 F 0.20241(17) 0.1840(7) 0.3104(3) 0.0481(18) Uani 0.647(4) 1 d PDU B 1
F29 F 0.2646(3) 0.2527(10) 0.3310(4) 0.053(3) Uani 0.647(4) 1 d PDU B 1
F28 F 0.2470(6) 0.0799(14) 0.2940(5) 0.052(4) Uani 0.647(4) 1 d PDU B 1
C16 C 0.2421(2) -0.0481(7) 0.3664(3) 0.034(2) Uani 0.647(4) 1 d PDU B 1
C15 C 0.2406(3) 0.1465(9) 0.4064(3) 0.044(2) Uani 0.647(4) 1 d PDU B 1
C14 C 0.2426(2) 0.1498(8) 0.3263(3) 0.038(2) Uani 0.647(4) 1 d PDU B 1
C13 C 0.2586(4) 0.0837(8) 0.3749(3) 0.027(3) Uani 0.647(4) 1 d PDU B 1
C13A C 0.2543(5) 0.0711(11) 0.3744(5) 0.021(4) Uani 0.353(4) 1 d PDU B 2
C14A C 0.2475(4) 0.2084(11) 0.3654(5) 0.035(4) Uani 0.353(4) 1 d PDU B 2
C15A C 0.2328(4) 0.0271(12) 0.4057(4) 0.031(3) Uani 0.353(4) 1 d PDU B 2
C16A C 0.2355(3) 0.0031(11) 0.3263(4) 0.026(3) Uani 0.353(4) 1 d PDU B 2
F28A F 0.2086(3) 0.2335(11) 0.3343(4) 0.042(3) Uani 0.353(4) 1 d PDU B 2
F29A F 0.2755(5) 0.2498(15) 0.3502(7) 0.049(5) Uani 0.353(4) 1 d PDU B 2
F30A F 0.2548(9) 0.270(2) 0.4047(8) 0.060(9) Uani 0.353(4) 1 d PDU B 2
F31A F 0.1945(5) 0.074(2) 0.3915(12) 0.054(7) Uani 0.353(4) 1 d PDU B 2
F32A F 0.2552(6) 0.0586(14) 0.4506(5) 0.045(4) Uani 0.353(4) 1 d PDU B 2
F33A F 0.2287(5) -0.0919(14) 0.4032(7) 0.042(5) Uani 0.353(4) 1 d PDU B 2
F34A F 0.1931(3) -0.0046(10) 0.3083(4) 0.034(2) Uani 0.353(4) 1 d PDU B 2
F35A F 0.2491(4) -0.1101(11) 0.3309(5) 0.037(3) Uani 0.353(4) 1 d PDU B 2
F36A F 0.2435(9) 0.059(2) 0.2931(7) 0.025(5) Uani 0.353(4) 1 d PDU B 2
O6A O 0.1401(3) 0.5131(9) 0.0856(4) 0.026(3) Uani 0.484(3) 1 d PDU A 2
C21A C 0.0986(4) 0.5016(10) 0.0556(4) 0.028(3) Uani 0.484(3) 1 d PDU A 2
C22A C 0.0848(4) 0.3708(11) 0.0585(5) 0.033(4) Uani 0.484(3) 1 d PDU A 2
C23A C 0.0703(3) 0.5873(8) 0.0693(4) 0.031(3) Uani 0.484(3) 1 d PDU A 2
C24A C 0.0912(3) 0.5295(9) 0.0037(3) 0.028(2) Uani 0.484(3) 1 d PDU A 2
F46A F 0.1143(5) 0.2918(13) 0.0606(7) 0.048(3) Uani 0.484(3) 1 d PDU A 2
F47A F 0.0795(3) 0.3537(9) 0.0982(3) 0.041(2) Uani 0.484(3) 1 d PDU A 2
F48A F 0.0486(4) 0.3423(11) 0.0238(4) 0.031(3) Uani 0.484(3) 1 d PDU A 2
F49A F 0.0308(3) 0.5493(10) 0.0521(5) 0.051(3) Uani 0.484(3) 1 d PDU A 2
F50A F 0.0703(2) 0.6998(5) 0.0532(3) 0.0400(19) Uani 0.484(3) 1 d PDU A 2
F51A F 0.0849(2) 0.5951(6) 0.1160(2) 0.0372(18) Uani 0.484(3) 1 d PD A 2
F52A F 0.0513(4) 0.544(2) -0.0256(6) 0.065(5) Uani 0.484(3) 1 d PDU A 2
F53A F 0.1060(3) 0.4399(9) -0.0138(3) 0.042(3) Uani 0.484(3) 1 d PDU A 2
F54A F 0.1116(2) 0.6302(6) 0.0028(2) 0.0337(17) Uani 0.484(3) 1 d PDU A 2
O6 O 0.1284(3) 0.5586(9) 0.0799(4) 0.032(3) Uani 0.516(3) 1 d PDU A 1
C21 C 0.0979(3) 0.5002(10) 0.0430(4) 0.035(3) Uani 0.516(3) 1 d PDU A 1
C22 C 0.0838(5) 0.3919(12) 0.0637(5) 0.055(5) Uani 0.516(3) 1 d PDU A 1
C23 C 0.0594(3) 0.5858(9) 0.0168(3) 0.041(3) Uani 0.516(3) 1 d PDU A 1
C24 C 0.1156(4) 0.4581(12) 0.0077(4) 0.050(4) Uani 0.516(3) 1 d PDU A 1
F46 F 0.1119(6) 0.3022(16) 0.0745(8) 0.102(9) Uani 0.516(3) 1 d PDU A 1
F47 F 0.0476(5) 0.3447(18) 0.0310(7) 0.103(8) Uani 0.516(3) 1 d PDU A 1
F48 F 0.0781(4) 0.4254(11) 0.1010(4) 0.084(4) Uani 0.516(3) 1 d PDU A 1
F49 F 0.0369(3) 0.5949(10) 0.0413(4) 0.055(3) Uani 0.516(3) 1 d PDU A 1
F50 F 0.0728(3) 0.6956(7) 0.0109(3) 0.068(2) Uani 0.516(3) 1 d PDU A 1
F51 F 0.0369(5) 0.5461(17) -0.0264(5) 0.068(5) Uani 0.516(3) 1 d PDU A 1
F52 F 0.1538(2) 0.4095(8) 0.0315(3) 0.068(3) Uani 0.516(3) 1 d PD A 1
F53 F 0.0909(3) 0.3767(11) -0.0222(4) 0.073(3) Uani 0.516(3) 1 d PDU A 1
F54 F 0.1192(3) 0.5518(9) -0.0171(3) 0.068(3) Uani 0.516(3) 1 d PDU A 1
O7 O 0.1781(4) 0.7336(10) 0.1431(4) 0.034(3) Uani 0.516(3) 1 d PDU A 1
C25 C 0.1588(3) 0.8375(10) 0.1448(4) 0.043(3) Uani 0.516(3) 1 d PDU A 1
C26 C 0.1507(4) 0.9165(11) 0.1014(5) 0.064(4) Uani 0.516(3) 1 d PDU A 1
C27 C 0.1879(4) 0.9040(12) 0.1919(5) 0.065(4) Uani 0.516(3) 1 d PDU A 1
C28 C 0.1161(3) 0.8075(10) 0.1466(4) 0.054(4) Uani 0.516(3) 1 d PDU A 1
F55 F 0.1367(5) 0.8507(13) 0.0616(4) 0.066(5) Uani 0.516(3) 1 d PDU A 1
F56 F 0.1203(4) 1.0015(10) 0.0941(4) 0.082(4) Uani 0.516(3) 1 d PDU A 1
F57 F 0.1836(3) 0.9762(9) 0.1053(4) 0.080(3) Uani 0.516(3) 1 d PDU A 1
F58 F 0.1916(7) 0.838(2) 0.2283(6) 0.132(9) Uani 0.516(3) 1 d PDU A 1
F59 F 0.1755(6) 1.0199(12) 0.1917(10) 0.128(6) Uani 0.516(3) 1 d PDU A 1
F60 F 0.2252(3) 0.9107(10) 0.1932(4) 0.074(3) Uani 0.516(3) 1 d PDU A 1
F61 F 0.0870(2) 0.7778(7) 0.1039(2) 0.054(2) Uani 0.516(3) 1 d PDU A 1
F62 F 0.1009(3) 0.8962(7) 0.1634(3) 0.060(2) Uani 0.516(3) 1 d PDU A 1
F63 F 0.1207(3) 0.7132(7) 0.1757(3) 0.059(2) Uani 0.516(3) 1 d PDU A 1
O7A O 0.1627(4) 0.7437(11) 0.1249(4) 0.035(3) Uani 0.484(3) 1 d PDU A 2
C25A C 0.1673(3) 0.8601(11) 0.1365(4) 0.050(4) Uani 0.484(3) 1 d PDU A 2
C26A C 0.1312(4) 0.9310(14) 0.0965(6) 0.119(10) Uani 0.484(3) 1 d PDU A 2
C27A C 0.1633(5) 0.8847(14) 0.1834(5) 0.106(6) Uani 0.484(3) 1 d PDU A 2
C28A C 0.2104(4) 0.9105(12) 0.1415(5) 0.103(7) Uani 0.484(3) 1 d PDU A 2
F55A F 0.0948(2) 0.9200(9) 0.1014(4) 0.071(3) Uani 0.484(3) 1 d PDU A 2
F56A F 0.1453(5) 1.0463(9) 0.0976(6) 0.189(11) Uani 0.484(3) 1 d PDU A 2
F57A F 0.1272(5) 0.8875(14) 0.0554(5) 0.085(7) Uani 0.484(3) 1 d PDU A 2
F58A F 0.1297(4) 0.8267(13) 0.1812(5) 0.098(4) Uani 0.484(3) 1 d PDU A 2
F59A F 0.1986(6) 0.8615(18) 0.2208(6) 0.129(11) Uani 0.484(3) 1 d PDU A 2
F60A F 0.1554(6) 1.0045(13) 0.1836(10) 0.128(6) Uani 0.484(3) 1 d PDU A 2
F61A F 0.2403(2) 0.8291(7) 0.1688(3) 0.051(2) Uani 0.484(3) 1 d PDU A 2
F62A F 0.2076(3) 0.9233(8) 0.0963(4) 0.071(3) Uani 0.484(3) 1 d PDU A 2
F63A F 0.2200(3) 1.0107(8) 0.1686(4) 0.074(3) Uani 0.484(3) 1 d PDU A 2
F72A F 0.2227(5) 0.6109(11) 0.2468(5) 0.072(5) Uani 0.484(3) 1 d PDU A 2
F71A F 0.1616(5) 0.540(3) 0.1982(9) 0.207(14) Uani 0.484(3) 1 d PDU A 2
F70A F 0.1988(6) 0.4189(17) 0.2521(6) 0.111(7) Uani 0.484(3) 1 d PDU A 2
F69A F 0.1681(4) 0.3234(17) 0.1703(7) 0.094(7) Uani 0.484(3) 1 d PDU A 2
F68A F 0.2282(4) 0.2503(12) 0.2164(5) 0.074(5) Uani 0.484(3) 1 d PDU A 2
F67A F 0.2154(7) 0.301(2) 0.1440(6) 0.107(10) Uani 0.484(3) 1 d PDU A 2
F66A F 0.2849(6) 0.5785(14) 0.2306(8) 0.078(5) Uani 0.484(3) 1 d PDU A 2
F65A F 0.2807(10) 0.430(3) 0.2736(7) 0.107(3) Uani 0.484(3) 1 d PDU A 2
F64A F 0.2916(4) 0.3924(17) 0.2110(5) 0.095(7) Uani 0.484(3) 1 d PDU A 2
C32A C 0.2009(5) 0.5137(13) 0.2253(5) 0.074(5) Uani 0.484(3) 1 d PDU A 2
C31A C 0.2093(4) 0.3305(12) 0.1817(5) 0.082(5) Uani 0.484(3) 1 d PDU A 2
C30A C 0.2722(4) 0.4655(13) 0.2294(5) 0.063(5) Uani 0.484(3) 1 d PDU A 2
C29A C 0.2245(4) 0.4614(12) 0.1965(5) 0.050(5) Uani 0.484(3) 1 d PDU A 2
O8A O 0.2181(6) 0.5315(16) 0.1589(5) 0.036(4) Uani 0.484(3) 1 d PDU A 2
O8 O 0.2085(6) 0.5003(17) 0.1517(6) 0.052(5) Uani 0.516(3) 1 d PDU A 1
C29 C 0.2243(3) 0.4445(10) 0.1941(5) 0.031(4) Uani 0.516(3) 1 d PDU A 1
C30 C 0.2573(4) 0.5219(13) 0.2327(4) 0.051(4) Uani 0.516(3) 1 d PDU A 1
C31 C 0.2453(4) 0.3251(11) 0.1892(5) 0.056(4) Uani 0.516(3) 1 d PDU A 1
C32 C 0.1875(3) 0.4183(10) 0.2077(4) 0.040(3) Uani 0.516(3) 1 d PDU A 1
F64 F 0.2850(7) 0.563(2) 0.2170(8) 0.126(10) Uani 0.516(3) 1 d PDU A 1
F65 F 0.2800(9) 0.449(3) 0.2705(7) 0.107(3) Uani 0.516(3) 1 d PDU A 1
F66 F 0.2433(6) 0.6089(14) 0.2491(7) 0.134(9) Uani 0.516(3) 1 d PDU A 1
F67 F 0.2218(7) 0.275(2) 0.1482(6) 0.110(9) Uani 0.516(3) 1 d PDU A 1
F68 F 0.2503(5) 0.2506(16) 0.2247(7) 0.128(8) Uani 0.516(3) 1 d PDU A 1
F69 F 0.2814(4) 0.3436(18) 0.1887(5) 0.122(8) Uani 0.516(3) 1 d PDU A 1
F70 F 0.1631(7) 0.330(2) 0.1814(8) 0.121(9) Uani 0.516(3) 1 d PDU A 1
F71 F 0.1632(3) 0.5183(13) 0.1967(5) 0.082(4) Uani 0.516(3) 1 d PDU A 1
F72 F 0.1989(4) 0.3946(16) 0.2536(5) 0.082(4) Uani 0.516(3) 1 d PDU A 1
Cl5A Cl 0.3016(6) 0.117(2) 0.1280(6) 0.058(4) Uani 0.40(5) 1 d P C 2
Cl6A Cl 0.2969(4) 0.165(2) 0.0358(7) 0.083(4) Uani 0.40(5) 1 d P C 2
C302 C 0.2683(10) 0.135(3) 0.0698(11) 0.039(7) Uani 0.40(5) 1 d P C 2
H30E H 0.2490 0.2035 0.0663 0.047 Uiso 0.40(5) 1 calc PR C 2
H30F H 0.2512 0.0616 0.0578 0.047 Uiso 0.40(5) 1 calc PR C 2
Cl6B Cl 0.3036(4) 0.109(3) 0.0273(4) 0.106(7) Uani 0.60(5) 1 d P C 1
Cl5B Cl 0.2929(6) 0.1437(17) 0.1136(11) 0.090(4) Uani 0.60(5) 1 d P C 1
C303 C 0.2677(8) 0.129(2) 0.0502(14) 0.066(7) Uani 0.60(5) 1 d P C 1
H30I H 0.2484 0.0589 0.0415 0.079 Uiso 0.60(5) 1 calc PR C 1
H30J H 0.2509 0.2020 0.0362 0.079 Uiso 0.60(5) 1 calc PR C 1

loop_
_atom_site_aniso_label
_atom_site_aniso_U_11
_atom_site_aniso_U_22
_atom_site_aniso_U_33
_atom_site_aniso_U_23
_atom_site_aniso_U_13
_atom_site_aniso_U_12
Ag1 0.0310(3) 0.0288(3) 0.0775(4) -0.0093(3) 0.0071(3) -0.0056(2)
Ag2 0.0374(3) 0.0218(2) 0.0673(4) -0.0117(2) -0.0002(3) 0.0045(2)
C101 0.030(3) 0.016(2) 0.034(3) -0.009(2) 0.017(3) -0.006(2)
C102 0.035(3) 0.018(3) 0.042(4) -0.009(3) 0.022(3) -0.010(2)
C103 0.023(3) 0.022(3) 0.054(4) -0.009(3) 0.020(3) -0.003(2)
C104 0.020(3) 0.020(3) 0.045(4) -0.003(3) 0.003(3) -0.002(2)
C105 0.038(3) 0.019(3) 0.033(3) -0.003(2) 0.011(3) -0.001(2)
C106 0.026(3) 0.018(3) 0.029(3) -0.002(2) 0.009(3) -0.001(2)
C107 0.028(3) 0.022(3) 0.031(3) -0.002(2) 0.011(3) -0.010(2)
C108 0.037(3) 0.026(3) 0.029(3) -0.005(3) 0.010(3) -0.018(3)
C109 0.046(4) 0.034(3) 0.036(4) -0.008(3) 0.022(3) -0.014(3)
C110 0.045(4) 0.029(3) 0.050(4) -0.013(3) 0.033(4) -0.013(3)
C111 0.021(3) 0.023(3) 0.034(3) 0.004(3) 0.009(3) -0.004(2)
C112 0.031(3) 0.024(3) 0.042(4) 0.007(3) 0.010(3) -0.006(2)
C113 0.029(3) 0.035(3) 0.041(4) 0.008(3) -0.002(3) -0.009(3)
C114 0.046(4) 0.033(3) 0.028(3) 0.005(3) 0.004(3) -0.011(3)
C115 0.038(3) 0.018(3) 0.045(4) 0.010(3) 0.025(3) 0.006(2)
C116 0.047(4) 0.022(3) 0.058(4) 0.011(3) 0.033(4) 0.010(3)
C117 0.032(4) 0.026(3) 0.077(5) 0.014(3) 0.030(4) 0.010(3)
C118 0.023(3) 0.032(3) 0.054(4) 0.014(3) 0.006(3) 0.002(3)
C119 0.038(3) 0.021(3) 0.028(3) 0.000(2) 0.014(3) 0.003(2)
C120 0.065(5) 0.023(3) 0.039(4) -0.001(3) 0.024(4) 0.004(3)
C121 0.080(6) 0.027(3) 0.047(4) -0.001(3) 0.041(4) 0.005(3)
C122 0.069(5) 0.027(3) 0.054(4) 0.004(3) 0.043(4) 0.009(3)
C123 0.035(3) 0.015(3) 0.030(3) -0.001(2) 0.006(3) 0.001(2)
C124 0.041(4) 0.018(3) 0.039(4) -0.008(3) 0.005(3) -0.002(3)
C125 0.053(4) 0.031(3) 0.036(4) -0.007(3) -0.003(3) -0.005(3)
C126 0.083(6) 0.021(3) 0.034(4) -0.007(3) 0.016(4) -0.002(3)
C127 0.026(3) 0.021(3) 0.029(3) -0.003(2) 0.006(3) -0.003(2)
C128 0.031(3) 0.022(3) 0.040(4) -0.009(3) 0.012(3) -0.009(2)
C129 0.032(3) 0.019(3) 0.068(5) -0.004(3) 0.022(3) -0.009(2)
C130 0.033(4) 0.017(3) 0.058(5) -0.002(3) 0.000(3) -0.007(2)
C201 0.034(3) 0.014(2) 0.023(3) -0.001(2) 0.004(3) 0.005(2)
C202 0.039(3) 0.016(3) 0.027(3) -0.005(2) 0.003(3) 0.008(2)
C203 0.048(4) 0.016(3) 0.028(3) -0.006(2) -0.002(3) 0.011(3)
C204 0.027(3) 0.013(3) 0.052(4) -0.006(3) 0.003(3) 0.003(2)
C205 0.037(3) 0.018(3) 0.037(3) -0.005(3) 0.010(3) -0.004(2)
C206 0.034(3) 0.014(2) 0.026(3) -0.003(2) 0.005(3) -0.002(2)
C207 0.034(3) 0.020(3) 0.022(3) 0.007(2) 0.006(3) 0.005(2)
C208 0.049(4) 0.016(3) 0.035(3) 0.005(2) 0.021(3) 0.004(2)
C209 0.058(4) 0.034(3) 0.029(3) 0.007(3) 0.024(3) 0.013(3)
C210 0.063(5) 0.033(3) 0.022(3) 0.004(3) 0.012(3) 0.019(3)
C211 0.037(3) 0.017(2) 0.026(3) 0.005(2) 0.010(3) -0.004(2)
C212 0.030(3) 0.016(3) 0.039(3) 0.004(2) 0.005(3) -0.004(2)
C213 0.034(4) 0.023(3) 0.068(5) 0.003(3) 0.021(4) 0.000(3)
C214 0.050(4) 0.024(3) 0.045(4) 0.006(3) 0.024(3) 0.002(3)
C215 0.033(3) 0.022(3) 0.024(3) -0.001(2) 0.007(3) -0.011(2)
C216 0.046(4) 0.018(3) 0.023(3) 0.002(2) 0.006(3) -0.007(2)
C217 0.042(4) 0.019(3) 0.038(4) 0.006(3) -0.005(3) -0.009(3)
C218 0.033(3) 0.021(3) 0.053(4) 0.009(3) 0.005(3) -0.005(3)
C219 0.036(3) 0.019(3) 0.029(3) -0.004(2) 0.011(3) -0.009(2)
C220 0.050(4) 0.021(3) 0.035(3) -0.008(3) 0.022(3) -0.012(3)
C221 0.068(5) 0.026(3) 0.029(3) -0.011(3) 0.025(3) -0.017(3)
C222 0.067(5) 0.030(3) 0.025(3) 0.000(3) 0.013(3) -0.016(3)
C223 0.038(3) 0.019(3) 0.033(3) -0.012(2) 0.013(3) -0.007(2)
C224 0.041(4) 0.013(2) 0.038(4) -0.006(2) 0.012(3) 0.000(2)
C225 0.041(4) 0.019(3) 0.064(5) -0.011(3) 0.024(4) -0.002(3)
C226 0.053(4) 0.024(3) 0.044(4) -0.011(3) 0.028(4) -0.011(3)
C227 0.040(3) 0.017(3) 0.022(3) -0.002(2) 0.008(3) 0.001(2)
C228 0.058(4) 0.020(3) 0.032(3) -0.005(3) 0.017(3) 0.005(3)
C229 0.063(5) 0.021(3) 0.025(3) -0.003(3) 0.002(3) 0.013(3)
C230 0.036(3) 0.016(3) 0.052(4) -0.012(3) 0.002(3) 0.004(2)
C300 0.059(5) 0.067(5) 0.062(5) -0.001(4) 0.029(4) 0.005(4)
C301 0.029(3) 0.045(4) 0.060(5) 0.008(3) 0.020(3) 0.000(3)
C304 0.039(4) 0.053(5) 0.108(7) -0.009(5) 0.016(5) -0.005(4)
Al1 0.0178(8) 0.0199(7) 0.0198(8) -0.0002(6) 0.0063(7) 0.0025(6)
O4 0.021(2) 0.085(4) 0.026(2) -0.008(2) 0.0043(19) 0.019(2)
O1 0.031(2) 0.081(3) 0.022(2) -0.012(2) 0.0111(19) 0.010(2)
C1 0.027(3) 0.034(3) 0.020(3) -0.003(2) 0.008(2) 0.001(2)
C2 0.037(4) 0.035(3) 0.044(4) 0.004(3) 0.015(3) -0.001(3)
C3 0.035(3) 0.036(3) 0.040(4) 0.003(3) 0.017(3) 0.002(3)
C4 0.031(3) 0.040(3) 0.031(3) -0.003(3) 0.015(3) 0.003(3)
F1 0.037(2) 0.054(2) 0.041(2) 0.0083(18) 0.0032(18) -0.0013(18)
F2 0.054(2) 0.066(3) 0.046(2) 0.017(2) 0.025(2) 0.002(2)
F3 0.055(3) 0.031(2) 0.087(3) -0.001(2) 0.019(2) 0.0003(18)
F4 0.036(2) 0.047(2) 0.077(3) -0.004(2) 0.022(2) -0.0077(18)
F5 0.057(3) 0.049(2) 0.046(2) -0.0191(19) 0.017(2) 0.0007(19)
F6 0.060(3) 0.034(2) 0.079(3) 0.017(2) 0.037(2) 0.0080(18)
F7 0.035(2) 0.080(3) 0.043(2) 0.016(2) 0.0170(18) 0.015(2)
F8 0.036(2) 0.051(2) 0.079(3) -0.010(2) 0.019(2) -0.0052(18)
F9 0.037(2) 0.057(2) 0.053(2) -0.0025(19) 0.0264(19) 0.0066(18)
Al2 0.0202(8) 0.0249(8) 0.0234(8) 0.0000(7) 0.0091(7) 0.0009(6)
O5 0.037(2) 0.050(3) 0.038(2) 0.004(2) 0.024(2) 0.004(2)
Cl1 0.0661(12) 0.0600(12) 0.0640(12) 0.0131(10) 0.0379(11) 0.0169(10)
Cl2 0.0996(19) 0.0714(16) 0.153(3) -0.0295(17) 0.078(2) -0.0033(14)
Cl3 0.0621(12) 0.0714(13) 0.0551(11) 0.0022(10) 0.0321(10) 0.0018(10)
Cl4 0.0362(9) 0.0531(10) 0.0728(13) -0.0015(10) 0.0126(9) -0.0047(8)
Cl7 0.0625(13) 0.0648(12) 0.0515(11) -0.0102(10) 0.0108(10) 0.0061(10)
Cl8 0.0629(13) 0.0953(17) 0.1058(19) -0.0272(15) 0.0572(14) -0.0250(12)
C17A 0.026(8) 0.030(7) 0.029(7) 0.000(6) 0.020(6) 0.000(5)
C18A 0.052(11) 0.052(10) 0.035(8) -0.001(7) 0.001(8) -0.011(8)
C19A 0.041(13) 0.055(9) 0.022(8) -0.006(9) -0.008(9) 0.024(9)
C20A 0.045(9) 0.081(11) 0.035(8) -0.004(8) 0.008(7) -0.017(8)
F37A 0.044(5) 0.080(4) 0.044(2) 0.024(3) 0.008(3) 0.013(3)
F38A 0.057(7) 0.105(10) 0.052(7) 0.022(8) 0.049(6) 0.015(8)
F39A 0.040(8) 0.060(6) 0.045(6) -0.019(5) 0.009(6) -0.004(5)
F40A 0.045(9) 0.078(12) 0.067(9) 0.007(7) 0.032(7) 0.022(7)
F41A 0.096(8) 0.044(5) 0.095(8) -0.002(5) 0.077(7) 0.020(5)
F42A 0.095(9) 0.024(4) 0.098(8) -0.008(5) 0.069(8) -0.012(5)
F43A 0.076(7) 0.035(5) 0.095(8) -0.013(5) 0.055(6) -0.029(5)
F44A 0.023(4) 0.100(8) 0.030(5) -0.016(5) 0.002(4) -0.005(5)
F45A 0.024(4) 0.110(9) 0.069(6) -0.009(6) 0.026(4) -0.010(5)
C17 0.022(7) 0.039(7) 0.033(7) 0.016(6) 0.010(6) 0.008(5)
C18 0.022(7) 0.117(14) 0.043(7) 0.022(8) 0.023(6) 0.025(8)
C19 0.028(8) 0.060(8) 0.037(8) -0.012(7) -0.001(7) 0.009(7)
C20 0.046(9) 0.050(8) 0.077(10) -0.008(8) 0.027(8) -0.011(7)
F37 0.062(7) 0.149(15) 0.071(10) 0.057(10) 0.033(7) 0.004(10)
F38 0.046(9) 0.154(15) 0.023(5) -0.017(7) 0.003(7) 0.013(8)
F39 0.044(5) 0.080(4) 0.044(2) 0.024(3) 0.008(3) 0.013(3)
F40 0.037(5) 0.112(9) 0.082(7) 0.001(6) 0.034(5) 0.027(5)
F41 0.054(7) 0.036(6) 0.081(9) -0.027(5) 0.001(7) 0.001(5)
F42 0.031(5) 0.061(9) 0.036(5) 0.015(5) -0.002(4) 0.005(5)
F43 0.047(5) 0.046(5) 0.095(7) 0.009(5) 0.013(5) -0.005(4)
F44 0.046(5) 0.069(6) 0.059(6) -0.024(5) 0.007(5) -0.013(5)
F45 0.029(4) 0.052(5) 0.110(8) -0.003(5) 0.020(5) -0.009(4)
O2 0.024(5) 0.018(4) 0.024(4) -0.001(3) 0.002(3) -0.001(3)
C5 0.022(5) 0.019(6) 0.025(7) 0.004(6) 0.009(5) 0.006(5)
C6 0.036(3) 0.033(3) 0.027(3) 0.005(3) 0.009(3) 0.004(3)
C7 0.032(5) 0.045(6) 0.029(6) 0.001(5) 0.001(5) 0.005(4)
C8 0.036(6) 0.030(5) 0.032(6) 0.009(4) 0.010(5) 0.010(4)
F10 0.040(5) 0.055(6) 0.023(4) 0.007(4) 0.011(3) 0.012(4)
F11 0.047(5) 0.039(4) 0.032(4) -0.003(3) 0.016(3) 0.016(3)
F12 0.031(4) 0.054(5) 0.046(4) 0.007(5) 0.019(3) 0.003(4)
F13 0.046(4) 0.040(3) 0.035(3) -0.008(3) 0.003(3) -0.004(3)
F14 0.024(3) 0.057(4) 0.039(3) 0.010(3) 0.010(3) 0.003(3)
F15 0.035(4) 0.058(5) 0.042(4) 0.017(4) 0.004(3) 0.015(4)
F16 0.046(4) 0.031(3) 0.036(4) -0.004(3) 0.013(3) -0.002(3)
F17 0.064(4) 0.025(3) 0.038(3) 0.013(2) 0.022(3) 0.015(3)
F18 0.046(4) 0.034(3) 0.048(4) 0.001(3) 0.023(3) 0.017(3)
O2A 0.007(7) 0.019(7) 0.028(8) 0.010(6) 0.001(6) 0.001(5)
C5A 0.024(9) 0.024(11) 0.027(11) 0.022(9) 0.004(7) 0.010(10)
C6A 0.036(3) 0.033(3) 0.027(3) 0.005(3) 0.009(3) 0.004(3)
C7A 0.030(8) 0.069(13) 0.046(11) 0.020(11) 0.006(8) 0.022(10)
C8A 0.037(10) 0.050(12) 0.041(11) 0.004(8) 0.026(8) 0.006(9)
F10A 0.046(10) 0.063(12) 0.044(10) 0.025(9) 0.016(8) 0.004(8)
F11A 0.062(10) 0.052(8) 0.047(9) -0.033(8) 0.027(8) -0.037(8)
F12A 0.025(6) 0.042(8) 0.033(7) 0.000(7) 0.010(5) -0.002(6)
F13A 0.041(7) 0.072(9) 0.096(10) 0.062(8) 0.022(7) 0.027(7)
F14A 0.030(6) 0.068(9) 0.061(8) 0.014(7) 0.016(6) 0.013(6)
F15A 0.038(9) 0.135(18) 0.037(9) 0.020(11) -0.006(7) -0.023(11)
F16A 0.039(6) 0.039(6) 0.042(6) -0.001(5) 0.017(5) -0.002(5)
F17A 0.054(7) 0.030(6) 0.081(9) 0.014(6) 0.040(7) 0.005(5)
F18A 0.079(10) 0.027(6) 0.067(9) -0.004(6) 0.048(8) 0.009(6)
O3 0.019(4) 0.023(4) 0.021(4) -0.004(3) 0.001(3) -0.005(3)
C9 0.022(6) 0.021(6) 0.031(6) -0.006(5) 0.008(5) -0.013(5)
C10 0.026(6) 0.034(6) 0.030(6) -0.004(5) 0.010(5) 0.004(5)
C11 0.039(8) 0.037(9) 0.028(8) 0.003(8) 0.011(7) -0.001(8)
C12 0.037(5) 0.045(6) 0.035(6) 0.000(6) 0.004(5) -0.001(6)
F19 0.038(3) 0.025(3) 0.027(3) -0.007(2) 0.006(3) -0.002(2)
F20 0.046(5) 0.030(4) 0.051(5) -0.006(3) 0.028(4) -0.008(4)
F21 0.065(5) 0.018(3) 0.044(4) -0.009(3) 0.022(4) -0.003(3)
F22 0.037(5) 0.042(6) 0.043(5) -0.007(4) 0.021(4) 0.001(4)
F23 0.058(8) 0.072(8) 0.031(6) 0.007(5) 0.019(6) 0.013(5)
F24 0.050(5) 0.051(6) 0.052(6) -0.035(5) 0.016(4) -0.005(4)
F25 0.042(4) 0.056(4) 0.034(4) -0.004(3) -0.009(3) -0.009(3)
F26 0.043(4) 0.044(4) 0.062(4) -0.016(3) 0.007(3) -0.026(3)
F27 0.017(3) 0.061(4) 0.067(4) -0.008(4) 0.006(3) -0.002(3)
O3A 0.024(8) 0.031(7) 0.016(8) -0.012(6) 0.007(6) -0.010(6)
C9A 0.034(11) 0.035(12) 0.036(12) -0.004(9) 0.014(9) 0.003(9)
C10A 0.035(12) 0.057(13) 0.067(14) 0.000(10) 0.023(10) -0.007(10)
C11A 0.032(12) 0.022(13) 0.036(14) -0.017(12) 0.007(11) -0.011(11)
C12A 0.037(10) 0.055(12) 0.058(12) -0.007(10) 0.011(9) 0.002(9)
F19A 0.088(11) 0.019(5) 0.133(13) -0.020(7) 0.069(11) -0.025(6)
F20A 0.102(16) 0.064(10) 0.13(2) -0.038(13) 0.101(16) -0.042(12)
F21A 0.094(12) 0.052(9) 0.070(10) 0.025(9) 0.059(10) 0.019(9)
F22A 0.033(8) 0.031(8) 0.043(9) -0.021(7) 0.005(6) -0.003(6)
F23A 0.032(10) 0.039(11) 0.062(11) -0.011(8) 0.016(8) 0.007(9)
F24A 0.048(12) 0.018(5) 0.030(10) -0.012(6) 0.027(10) -0.019(6)
F25A 0.038(9) 0.114(15) 0.110(14) -0.075(13) 0.015(9) -0.020(9)
F26A 0.052(7) 0.061(8) 0.036(6) -0.009(6) -0.016(6) 0.011(6)
F27A 0.037(7) 0.055(8) 0.106(11) -0.039(8) 0.020(7) -0.003(6)
F36 0.038(6) 0.049(5) 0.058(5) 0.024(4) 0.017(5) 0.004(4)
F35 0.023(3) 0.035(3) 0.056(4) 0.002(3) 0.005(3) -0.009(3)
F34 0.026(4) 0.028(3) 0.056(6) -0.012(4) 0.013(4) -0.002(3)
F33 0.037(4) 0.077(7) 0.035(4) -0.007(4) 0.016(3) 0.012(5)
F32 0.025(5) 0.089(9) 0.058(6) -0.005(6) 0.022(5) 0.009(5)
F31 0.040(6) 0.031(5) 0.073(7) -0.013(4) 0.020(4) 0.006(4)
F30 0.020(3) 0.060(5) 0.056(5) 0.030(4) 0.008(3) 0.011(3)
F29 0.024(4) 0.050(5) 0.073(8) 0.034(5) 0.010(5) -0.006(4)
F28 0.035(7) 0.071(8) 0.041(7) -0.002(5) 0.009(6) -0.002(5)
C16 0.027(5) 0.040(5) 0.029(5) 0.004(4) 0.006(4) -0.004(4)
C15 0.024(5) 0.056(6) 0.044(6) -0.004(5) 0.009(5) 0.011(5)
C14 0.014(4) 0.048(5) 0.048(5) 0.013(5) 0.009(4) 0.005(4)
C13 0.018(6) 0.029(5) 0.032(6) 0.001(5) 0.009(5) -0.002(5)
C13A 0.005(9) 0.031(8) 0.023(8) 0.004(7) 0.001(7) 0.007(8)
C14A 0.024(8) 0.034(7) 0.041(9) -0.001(7) 0.010(7) -0.001(7)
C15A 0.030(8) 0.038(8) 0.026(8) -0.002(7) 0.014(7) 0.009(7)
C16A 0.009(6) 0.041(8) 0.026(7) -0.008(6) 0.005(6) -0.009(6)
F28A 0.042(7) 0.038(7) 0.042(8) 0.004(5) 0.012(6) 0.014(5)
F29A 0.048(11) 0.017(6) 0.078(15) 0.022(8) 0.025(11) 0.013(6)
F30A 0.07(2) 0.035(10) 0.075(13) -0.030(9) 0.032(11) -0.016(9)
F31A 0.021(7) 0.102(19) 0.048(10) 0.000(13) 0.022(7) 0.002(8)
F32A 0.044(8) 0.059(11) 0.032(7) -0.004(7) 0.017(6) -0.002(8)
F33A 0.034(11) 0.046(8) 0.048(9) -0.001(6) 0.018(8) -0.010(7)
F34A 0.010(5) 0.045(7) 0.039(6) -0.006(5) 0.002(5) -0.002(4)
F35A 0.025(8) 0.032(6) 0.048(9) -0.018(7) 0.009(6) -0.006(6)
F36A 0.013(8) 0.051(9) 0.006(8) 0.002(6) 0.001(6) -0.002(7)
O6A 0.021(6) 0.028(6) 0.027(5) 0.008(5) 0.008(5) 0.011(4)
C21A 0.031(8) 0.029(7) 0.022(6) 0.003(5) 0.010(6) 0.006(6)
C22A 0.037(10) 0.033(6) 0.039(9) -0.007(6) 0.025(8) -0.012(7)
C23A 0.028(7) 0.029(6) 0.039(7) 0.009(5) 0.018(6) 0.004(5)
C24A 0.019(6) 0.038(6) 0.020(5) -0.003(5) 0.001(5) -0.002(5)
F46A 0.038(6) 0.030(6) 0.074(8) 0.005(5) 0.023(6) -0.004(5)
F47A 0.030(4) 0.064(6) 0.027(5) 0.007(5) 0.011(4) -0.020(5)
F48A 0.025(7) 0.023(5) 0.027(5) 0.000(4) -0.006(4) 0.000(5)
F49A 0.031(5) 0.059(8) 0.062(7) -0.004(6) 0.018(5) -0.009(5)
F50A 0.036(4) 0.025(4) 0.052(5) 0.003(3) 0.013(4) 0.012(3)
F51A 0.032(4) 0.049(4) 0.038(4) -0.011(3) 0.022(3) -0.002(3)
F52A 0.046(8) 0.090(11) 0.046(8) 0.013(7) 0.007(6) -0.001(8)
F53A 0.050(7) 0.048(6) 0.019(6) -0.010(5) 0.006(5) -0.002(5)
F54A 0.034(4) 0.035(4) 0.030(4) 0.012(3) 0.012(3) 0.005(3)
O6 0.012(5) 0.043(7) 0.031(5) -0.010(5) -0.002(4) -0.007(4)
C21 0.019(6) 0.043(7) 0.039(8) -0.009(6) 0.009(5) -0.015(5)
C22 0.050(11) 0.057(9) 0.039(10) 0.005(7) 0.002(8) -0.012(8)
C23 0.037(6) 0.051(7) 0.025(6) -0.013(5) 0.003(5) -0.004(5)
C24 0.039(9) 0.056(10) 0.045(11) -0.023(9) 0.008(8) -0.012(7)
F46 0.066(9) 0.045(7) 0.16(2) 0.010(10) 0.016(11) 0.029(7)
F47 0.070(11) 0.096(13) 0.138(17) -0.029(11) 0.041(11) -0.064(9)
F48 0.111(9) 0.103(10) 0.058(7) -0.015(8) 0.056(6) -0.060(9)
F49 0.025(5) 0.055(7) 0.074(8) -0.010(6) 0.012(5) 0.013(5)
F50 0.081(6) 0.060(5) 0.056(5) 0.008(4) 0.022(5) -0.004(5)
F51 0.073(10) 0.059(8) 0.033(6) -0.004(5) -0.014(7) 0.020(8)
F52 0.048(5) 0.071(6) 0.085(6) -0.033(5) 0.030(5) -0.003(4)
F53 0.048(6) 0.112(10) 0.049(6) -0.046(7) 0.011(5) -0.008(6)
F54 0.071(6) 0.095(8) 0.047(5) 0.006(5) 0.032(5) -0.015(5)
O7 0.041(8) 0.026(5) 0.034(8) -0.003(5) 0.014(6) 0.007(5)
C25 0.041(7) 0.038(8) 0.041(7) -0.015(6) 0.009(6) 0.011(6)
C26 0.079(12) 0.021(7) 0.070(8) 0.000(7) 0.011(9) 0.000(8)
C27 0.054(9) 0.049(9) 0.072(8) -0.021(8) 0.010(9) 0.002(8)
C28 0.038(7) 0.063(10) 0.055(9) -0.006(8) 0.015(7) 0.020(6)
F55 0.075(9) 0.068(9) 0.056(7) 0.004(6) 0.030(7) 0.026(6)
F56 0.085(9) 0.043(6) 0.076(7) -0.004(5) -0.006(6) 0.021(6)
F57 0.086(7) 0.066(6) 0.117(9) 0.033(6) 0.071(7) 0.012(6)
F58 0.167(17) 0.138(16) 0.051(10) -0.008(9) 0.009(10) -0.081(13)
F59 0.162(17) 0.050(5) 0.199(11) -0.072(6) 0.103(14) -0.028(7)
F60 0.062(6) 0.072(7) 0.093(8) -0.019(6) 0.038(6) 0.001(5)
F61 0.028(4) 0.075(6) 0.049(5) -0.011(4) 0.006(4) 0.007(4)
F62 0.054(5) 0.066(6) 0.065(6) -0.016(4) 0.030(5) 0.012(4)
F63 0.067(6) 0.049(5) 0.070(6) 0.017(5) 0.037(5) 0.009(4)
O7A 0.030(8) 0.029(6) 0.037(9) -0.006(6) 0.007(6) 0.004(5)
C25A 0.033(7) 0.030(8) 0.080(10) -0.017(8) 0.018(7) 0.010(6)
C26A 0.090(14) 0.074(16) 0.126(14) 0.007(15) -0.016(15) 0.024(15)
C27A 0.103(15) 0.105(15) 0.105(12) -0.042(12) 0.039(11) -0.018(14)
C28A 0.065(10) 0.071(14) 0.17(2) -0.027(16) 0.046(13) -0.018(10)
F55A 0.013(4) 0.064(6) 0.112(8) -0.024(6) 0.005(5) 0.009(4)
F56A 0.108(12) 0.024(6) 0.247(19) 0.009(8) -0.103(12) -0.003(6)
F57A 0.064(10) 0.056(9) 0.082(10) 0.016(7) -0.020(7) -0.019(8)
F58A 0.081(8) 0.123(11) 0.135(11) -0.052(10) 0.091(9) -0.036(8)
F59A 0.15(2) 0.075(10) 0.050(10) -0.018(8) -0.061(11) 0.048(12)
F60A 0.162(17) 0.050(5) 0.199(11) -0.072(6) 0.103(14) -0.028(7)
F61A 0.018(4) 0.067(5) 0.057(5) -0.015(4) 0.004(4) 0.002(4)
F62A 0.084(7) 0.035(5) 0.124(9) 0.012(5) 0.073(7) -0.008(5)
F63A 0.043(5) 0.045(5) 0.108(8) -0.036(6) 0.006(5) -0.010(4)
F72A 0.086(10) 0.049(7) 0.052(7) 0.013(6) 0.002(7) 0.001(7)
F71A 0.138(18) 0.33(3) 0.23(2) 0.10(2) 0.158(19) 0.104(19)
F70A 0.101(12) 0.175(17) 0.060(10) 0.018(9) 0.036(9) -0.068(11)
F69A 0.049(8) 0.119(13) 0.081(12) 0.014(8) -0.003(8) -0.061(8)
F68A 0.088(11) 0.040(6) 0.068(7) 0.033(5) 0.008(7) -0.003(7)
F67A 0.163(18) 0.067(13) 0.072(12) -0.026(9) 0.032(11) -0.038(12)
F66A 0.078(10) 0.093(10) 0.074(13) -0.017(8) 0.041(8) -0.038(8)
F65A 0.049(3) 0.206(10) 0.045(3) 0.032(4) 0.000(3) -0.027(5)
F64A 0.037(6) 0.18(2) 0.065(10) 0.064(11) 0.023(7) 0.047(8)
C32A 0.063(10) 0.111(13) 0.053(10) 0.043(10) 0.029(9) 0.013(11)
C31A 0.074(11) 0.077(9) 0.065(11) 0.028(8) 0.002(9) -0.013(8)
C30A 0.044(8) 0.063(10) 0.066(11) 0.033(9) 0.009(8) 0.008(7)
C29A 0.036(9) 0.066(9) 0.042(11) 0.025(9) 0.011(7) 0.002(8)
O8A 0.014(6) 0.054(11) 0.044(7) 0.023(7) 0.015(6) 0.008(7)
O8 0.041(11) 0.045(9) 0.058(9) 0.031(7) 0.011(7) 0.003(7)
C29 0.022(7) 0.040(7) 0.033(8) 0.016(7) 0.012(6) 0.010(6)
C30 0.041(8) 0.079(10) 0.037(7) 0.006(7) 0.020(7) -0.016(7)
C31 0.067(10) 0.054(8) 0.052(9) 0.031(7) 0.031(8) 0.030(7)
C32 0.033(6) 0.046(7) 0.042(7) 0.017(6) 0.017(6) -0.002(5)
F64 0.115(12) 0.22(2) 0.067(11) -0.050(10) 0.060(9) -0.123(13)
F65 0.049(3) 0.206(10) 0.045(3) 0.032(4) 0.000(3) -0.027(5)
F66 0.23(2) 0.101(12) 0.116(13) -0.046(10) 0.117(16) -0.103(14)
F67 0.21(2) 0.051(9) 0.119(16) 0.012(8) 0.115(16) 0.008(10)
F68 0.164(18) 0.093(11) 0.149(16) 0.092(11) 0.089(15) 0.091(13)
F69 0.117(15) 0.191(18) 0.085(12) 0.067(12) 0.070(12) 0.123(14)
F70 0.101(12) 0.188(19) 0.092(12) 0.002(11) 0.058(10) -0.071(12)
F71 0.036(5) 0.151(9) 0.075(7) 0.083(6) 0.040(5) 0.054(5)
F72 0.036(5) 0.151(9) 0.075(7) 0.083(6) 0.040(5) 0.054(5)
Cl5A 0.043(5) 0.080(8) 0.056(6) -0.010(4) 0.027(4) 0.012(4)
Cl6A 0.035(4) 0.147(10) 0.059(6) 0.036(6) 0.014(3) 0.019(6)
C302 0.019(10) 0.067(14) 0.032(16) -0.002(13) 0.013(13) -0.004(9)
Cl6B 0.029(4) 0.218(17) 0.053(4) 0.041(7) 0.001(2) -0.025(6)
Cl5B 0.054(6) 0.077(6) 0.138(12) -0.030(7) 0.039(8) 0.008(4)
C303 0.047(11) 0.050(10) 0.08(2) 0.022(13) 0.010(13) 0.017(7)

loop_
_atom_type_symbol
_atom_type_description
_atom_type_scat_dispersion_real
_atom_type_scat_dispersion_imag
_atom_type_scat_source
C C 0.0033 0.0016 'International Tables Vol C Tables 4.2.6.8 and 6.1.1.4'
H H 0.0000 0.0000 'International Tables Vol C Tables 4.2.6.8 and 6.1.1.4'
O O 0.0106 0.0060 'International Tables Vol C Tables 4.2.6.8 and 6.1.1.4'
Al Al 0.0645 0.0514 'International Tables Vol C Tables 4.2.6.8 and 6.1.1.4'
Cl Cl 0.1484 0.1585 'International Tables Vol C Tables 4.2.6.8 and 6.1.1.4'
Ag Ag -0.8971 1.1015 'International Tables Vol C Tables 4.2.6.8 and 6.1.1.4'
F F 0.0171 0.0103 'International Tables Vol C Tables 4.2.6.8 and 6.1.1.4'

loop_
_geom_angle_atom_site_label_1
_geom_angle_atom_site_label_2
_geom_angle_atom_site_label_3
_geom_angle
C130 Ag1 C103 139.2(2)
C130 Ag1 C104 140.9(2)
C103 Ag1 C104 32.9(2)
C130 Ag1 C129 30.5(2)
C103 Ag1 C129 118.9(2)
C104 Ag1 C129 141.95(19)
C130 Ag1 Cl8 103.90(16)
C103 Ag1 Cl8 108.45(14)
C104 Ag1 Cl8 114.10(14)
C129 Ag1 Cl8 97.99(14)
C230 Ag2 C203 143.8(2)
C230 Ag2 C204 143.8(2)
C203 Ag2 C204 33.0(2)
C230 Ag2 C229 30.8(2)
C203 Ag2 C229 122.7(2)
C204 Ag2 C229 146.1(2)
C230 Ag2 Cl6A 105.7(5)
C203 Ag2 Cl6A 105.8(6)
C204 Ag2 Cl6A 106.8(5)
C229 Ag2 Cl6A 103.5(4)
C230 Ag2 Cl6B 118.8(8)
C203 Ag2 Cl6B 91.1(8)
C204 Ag2 Cl6B 95.7(7)
C229 Ag2 Cl6B 110.9(5)
Cl6A Ag2 Cl6B 14.8(4)
C106 C101 C102 117.2(5)
C106 C101 C107 123.5(5)
C102 C101 C107 119.1(5)
C110 C102 C103 121.7(5)
C110 C102 C101 119.0(6)
C103 C102 C101 119.1(5)
C104 C103 C102 120.8(5)
C104 C103 Ag1 75.1(3)
C102 C103 Ag1 100.5(3)
C103 C104 C105 120.3(5)
C103 C104 Ag1 72.0(3)
C105 C104 Ag1 103.6(4)
C106 C105 C104 120.1(6)
C105 C106 C101 122.1(5)
C108 C107 C101 117.8(5)
C108 C107 C111 118.1(5)
C101 C107 C111 124.1(5)
C107 C108 C109 119.6(6)
C107 C108 C114 119.8(6)
C109 C108 C114 120.6(6)
C110 C109 C108 121.5(6)
C109 C110 C102 121.1(6)
C112 C111 C115 117.5(5)
C112 C111 C107 117.1(5)
C115 C111 C107 125.4(5)
C118 C112 C111 119.7(6)
C118 C112 C113 120.7(6)
C111 C112 C113 119.6(5)
C114 C113 C112 121.4(6)
C113 C114 C108 120.0(6)
C116 C115 C111 116.8(6)
C116 C115 C119 117.8(5)
C111 C115 C119 125.4(5)
C117 C116 C115 120.2(6)
C117 C116 C122 121.3(6)
C115 C116 C122 118.4(6)
C118 C117 C116 120.1(6)
C117 C118 C112 121.2(6)
C120 C119 C123 118.0(6)
C120 C119 C115 117.9(5)
C123 C119 C115 124.0(5)
C119 C120 C121 121.0(7)
C119 C120 C126 119.0(6)
C121 C120 C126 120.0(6)
C122 C121 C120 119.7(6)
C121 C122 C116 122.3(6)
C127 C123 C124 116.8(5)
C127 C123 C119 123.7(5)
C124 C123 C119 119.4(5)
C130 C124 C125 122.1(6)
C130 C124 C123 119.3(6)
C125 C124 C123 118.4(6)
C126 C125 C124 121.3(7)
C125 C126 C120 121.8(6)
C128 C127 C123 123.1(5)
C127 C128 C129 119.1(6)
C130 C129 C128 119.3(6)
C130 C129 Ag1 60.5(3)
C128 C129 Ag1 108.8(4)
C129 C130 C124 121.7(6)
C129 C130 Ag1 89.0(4)
C124 C130 Ag1 90.9(3)
C206 C201 C202 117.8(5)
C206 C201 C207 124.2(5)
C202 C201 C207 117.7(5)
C203 C202 C210 121.0(6)
C203 C202 C201 118.9(5)
C210 C202 C201 119.9(6)
C204 C203 C202 120.8(5)
C204 C203 Ag2 75.9(3)
C202 C203 Ag2 97.8(3)
C203 C204 C205 120.0(6)
C203 C204 Ag2 71.1(3)
C205 C204 Ag2 101.4(3)
C206 C205 C204 119.7(6)
C205 C206 C201 122.3(5)
C208 C207 C201 118.7(5)
C208 C207 C211 118.1(5)
C201 C207 C211 123.1(5)
C207 C208 C214 121.1(6)
C207 C208 C209 119.2(6)
C214 C208 C209 119.7(5)
C210 C209 C208 122.3(6)
C209 C210 C202 119.9(6)
C212 C211 C215 117.7(5)
C212 C211 C207 116.6(5)
C215 C211 C207 125.7(5)
C213 C212 C218 119.7(6)
C213 C212 C211 119.9(5)
C218 C212 C211 120.3(6)
C214 C213 C212 121.3(6)
C213 C214 C208 119.4(6)
C216 C215 C211 118.0(5)
C216 C215 C219 116.7(5)
C211 C215 C219 125.3(5)
C222 C216 C215 120.0(6)
C222 C216 C217 121.2(6)
C215 C216 C217 118.7(6)
C218 C217 C216 121.6(6)
C217 C218 C212 119.4(6)
C220 C219 C223 117.6(5)
C220 C219 C215 117.9(5)
C223 C219 C215 124.4(5)
C219 C220 C221 120.3(6)
C219 C220 C226 118.9(6)
C221 C220 C226 120.8(6)
C222 C221 C220 119.8(6)
C221 C222 C216 122.3(6)
C227 C223 C224 117.9(5)
C227 C223 C219 122.9(5)
C224 C223 C219 119.0(5)
C223 C224 C230 118.9(6)
C223 C224 C225 120.0(6)
C230 C224 C225 121.0(6)
C226 C225 C224 119.8(6)
C225 C226 C220 122.6(6)
C228 C227 C223 121.8(6)
C227 C228 C229 120.4(6)
C228 C229 C230 119.4(6)
C228 C229 Ag2 106.8(4)
C230 C229 Ag2 59.4(3)
C229 C230 C224 120.9(6)
C229 C230 Ag2 89.7(4)
C224 C230 Ag2 90.8(3)
Cl2 C300 Cl1 111.7(4)
Cl3 C301 Cl4 112.5(3)
Cl8 C304 Cl7 112.8(4)
O3A Al1 O1 100.4(5)
O3A Al1 O2 129.8(5)
O1 Al1 O2 106.3(3)
O3A Al1 O4 101.8(5)
O1 Al1 O4 109.3(2)
O2 Al1 O4 108.1(3)
O3A Al1 O2A 107.9(6)
O1 Al1 O2A 121.0(5)
O2 Al1 O2A 22.5(3)
O4 Al1 O2A 113.9(5)
O3A Al1 O3 22.7(4)
O1 Al1 O3 114.7(3)
O2 Al1 O3 107.3(3)
O4 Al1 O3 110.9(3)
O2A Al1 O3 85.1(5)
C13 O4 C13A 6.4(7)
C13 O4 Al1 147.8(5)
C13A O4 Al1 146.8(6)
C1 O1 Al1 152.4(4)
O1 C1 C4 111.5(4)
O1 C1 C2 107.9(4)
C4 C1 C2 109.8(4)
O1 C1 C3 109.4(4)
C4 C1 C3 109.6(4)
C2 C1 C3 108.6(4)
F3 C2 F1 108.5(5)
F3 C2 F2 106.8(5)
F1 C2 F2 107.3(5)
F3 C2 C1 111.6(5)
F1 C2 C1 110.9(4)
F2 C2 C1 111.6(4)
F4 C3 F6 107.4(5)
F4 C3 F5 108.7(5)
F6 C3 F5 108.3(5)
F4 C3 C1 110.8(4)
F6 C3 C1 109.6(5)
F5 C3 C1 111.9(4)
F7 C4 F9 108.3(5)
F7 C4 F8 106.9(5)
F9 C4 F8 107.3(4)
F7 C4 C1 110.5(4)
F9 C4 C1 113.0(4)
F8 C4 C1 110.5(4)
O6A Al2 O8 90.9(7)
O6A Al2 O7 123.6(6)
O8 Al2 O7 108.6(8)
O6A Al2 O8A 106.6(7)
O8 Al2 O8A 15.8(10)
O7 Al2 O8A 97.7(7)
O6A Al2 O5 110.7(4)
O8 Al2 O5 109.6(7)
O7 Al2 O5 111.0(5)
O8A Al2 O5 104.6(6)
O6A Al2 O7A 110.2(5)
O8 Al2 O7A 126.9(8)
O7 Al2 O7A 20.2(4)
O8A Al2 O7A 117.4(8)
O5 Al2 O7A 107.1(6)
O6A Al2 O6 20.8(3)
O8 Al2 O6 109.2(7)
O7 Al2 O6 106.7(5)
O8A Al2 O6 124.2(7)
O5 Al2 O6 111.7(4)
O7A Al2 O6 90.8(5)
C17 O5 C17A 13.3(8)
C17 O5 Al2 154.5(6)
C17A O5 Al2 150.3(6)
C304 Cl8 Ag1 95.4(3)
O5 C17A C18A 105.0(10)
O5 C17A C19A 108.6(9)
C18A C17A C19A 108.6(10)
O5 C17A C20A 115.2(10)
C18A C17A C20A 109.1(9)
C19A C17A C20A 110.1(10)
F39A C18A F37A 108.8(16)
F39A C18A F38A 111.8(13)
F37A C18A F38A 104.4(15)
F39A C18A C17A 111.3(11)
F37A C18A C17A 109.9(16)
F38A C18A C17A 110.5(11)
F42A C19A F41A 107.5(11)
F42A C19A F40A 111.1(12)
F41A C19A F40A 107.8(12)
F42A C19A C17A 109.5(10)
F41A C19A C17A 112.3(11)
F40A C19A C17A 108.6(11)
F44A C20A F45A 106.8(10)
F44A C20A F43A 111.1(10)
F45A C20A F43A 108.9(10)
F44A C20A C17A 110.3(10)
F45A C20A C17A 110.1(10)
F43A C20A C17A 109.6(9)
O5 C17 C19 115.2(10)
O5 C17 C18 110.0(9)
C19 C17 C18 109.5(10)
O5 C17 C20 105.3(9)
C19 C17 C20 108.6(9)
C18 C17 C20 107.9(10)
F39 C18 F37 106.8(16)
F39 C18 F38 105.7(15)
F37 C18 F38 108.5(12)
F39 C18 C17 112.4(15)
F37 C18 C17 113.4(11)
F38 C18 C17 109.6(11)
F40 C19 F42 107.3(12)
F40 C19 F41 106.1(12)
F42 C19 F41 107.9(12)
F40 C19 C17 112.2(10)
F42 C19 C17 112.5(11)
F41 C19 C17 110.5(10)
F43 C20 F45 109.1(10)
F43 C20 F44 106.9(10)
F45 C20 F44 106.9(10)
F43 C20 C17 110.5(9)
F45 C20 C17 113.1(10)
F44 C20 C17 110.1(9)
C5 O2 Al1 149.9(6)
O2 C5 C6 110.2(7)
O2 C5 C8 107.5(7)
C6 C5 C8 108.9(7)
O2 C5 C7 112.7(7)
C6 C5 C7 108.6(7)
C8 C5 C7 108.9(6)
F12 C6 F10 107.2(8)
F12 C6 F11 106.8(8)
F10 C6 F11 106.9(8)
F12 C6 C5 111.2(8)
F10 C6 C5 114.2(8)
F11 C6 C5 110.2(7)
F14 C7 F13 107.2(7)
F14 C7 F15 107.4(7)
F13 C7 F15 108.0(8)
F14 C7 C5 111.4(7)
F13 C7 C5 111.4(7)
F15 C7 C5 111.2(8)
F17 C8 F18 108.3(7)
F17 C8 F16 107.7(7)
F18 C8 F16 107.8(7)
F17 C8 C5 112.6(7)
F18 C8 C5 110.2(6)
F16 C8 C5 110.3(7)
C5A O2A Al1 150.9(10)
O2A C5A C6A 110.2(11)
O2A C5A C7A 107.8(10)
C6A C5A C7A 110.8(10)
O2A C5A C8A 109.9(10)
C6A C5A C8A 110.0(10)
C7A C5A C8A 108.1(10)
F12A C6A F10A 105.1(13)
F12A C6A F11A 106.7(12)
F10A C6A F11A 106.3(13)
F12A C6A C5A 111.5(12)
F10A C6A C5A 113.3(14)
F11A C6A C5A 113.4(12)
F13A C7A F14A 109.6(12)
F13A C7A F15A 106.4(14)
F14A C7A F15A 107.2(12)
F13A C7A C5A 112.2(11)
F14A C7A C5A 110.6(10)
F15A C7A C5A 110.5(12)
F17A C8A F18A 109.6(11)
F17A C8A F16A 108.1(11)
F18A C8A F16A 106.6(11)
F17A C8A C5A 111.8(11)
F18A C8A C5A 111.2(11)
F16A C8A C5A 109.4(10)
C9 O3 Al1 144.6(6)
O3 C9 C10 110.8(7)
O3 C9 C11 110.6(7)
C10 C9 C11 109.5(7)
O3 C9 C12 106.8(7)
C10 C9 C12 109.0(6)
C11 C9 C12 110.1(7)
F21 C10 F19 109.2(8)
F21 C10 F20 108.5(8)
F19 C10 F20 106.4(7)
F21 C10 C9 111.7(7)
F19 C10 C9 110.6(7)
F20 C10 C9 110.3(8)
F22 C11 F24 106.4(10)
F22 C11 F23 108.0(10)
F24 C11 F23 106.1(10)
F22 C11 C9 112.0(9)
F24 C11 C9 112.9(9)
F23 C11 C9 111.0(10)
F27 C12 F26 108.9(8)
F27 C12 F25 107.3(7)
F26 C12 F25 107.0(8)
F27 C12 C9 110.8(7)
F26 C12 C9 112.3(7)
F25 C12 C9 110.4(8)
C9A O3A Al1 148.0(11)
O3A C9A C10A 107.7(11)
O3A C9A C11A 110.6(11)
C10A C9A C11A 108.7(11)
O3A C9A C12A 110.1(11)
C10A C9A C12A 110.7(11)
C11A C9A C12A 109.0(11)
F21A C10A F19A 109.4(13)
F21A C10A F20A 106.2(14)
F19A C10A F20A 106.5(13)
F21A C10A C9A 112.4(11)
F19A C10A C9A 111.7(11)
F20A C10A C9A 110.2(13)
F24A C11A F22A 107.0(14)
F24A C11A F23A 106.8(15)
F22A C11A F23A 107.8(15)
F24A C11A C9A 111.6(14)
F22A C11A C9A 112.4(13)
F23A C11A C9A 110.9(15)
F27A C12A F25A 108.6(12)
F27A C12A F26A 107.5(13)
F25A C12A F26A 106.9(14)
F27A C12A C9A 110.4(11)
F25A C12A C9A 112.5(12)
F26A C12A C9A 110.8(10)
F34 C16 F35 107.6(7)
F34 C16 F36 108.4(8)
F35 C16 F36 108.0(7)
F34 C16 C13 109.5(7)
F35 C16 C13 112.5(7)
F36 C16 C13 110.8(8)
F33 C15 F31 106.6(9)
F33 C15 F32 107.5(10)
F31 C15 F32 108.5(11)
F33 C15 C13 111.9(8)
F31 C15 C13 110.3(9)
F32 C15 C13 112.0(10)
F28 C14 F30 109.4(11)
F28 C14 F29 109.3(10)
F30 C14 F29 105.5(8)
F28 C14 C13 110.6(9)
F30 C14 C13 112.1(7)
F29 C14 C13 109.9(8)
O4 C13 C15 109.5(7)
O4 C13 C16 105.7(7)
C15 C13 C16 107.9(7)
O4 C13 C14 115.1(7)
C15 C13 C14 109.4(8)
C16 C13 C14 108.9(7)
O4 C13A C14A 96.5(9)
O4 C13A C15A 114.7(10)
C14A C13A C15A 110.0(10)
O4 C13A C16A 115.6(10)
C14A C13A C16A 109.6(10)
C15A C13A C16A 109.7(10)
F30A C14A F28A 107.6(15)
F30A C14A F29A 105.6(15)
F28A C14A F29A 110.7(12)
F30A C14A C13A 112.6(14)
F28A C14A C13A 111.7(11)
F29A C14A C13A 108.5(11)
F32A C15A F33A 108.9(13)
F32A C15A F31A 108.0(15)
F33A C15A F31A 107.6(14)
F32A C15A C13A 110.6(12)
F33A C15A C13A 110.2(11)
F31A C15A C13A 111.4(14)
F35A C16A F36A 109.6(13)
F35A C16A F34A 105.4(10)
F36A C16A F34A 105.7(14)
F35A C16A C13A 111.7(10)
F36A C16A C13A 112.4(12)
F34A C16A C13A 111.5(10)
C21A O6A Al2 146.1(8)
O6A C21A C22A 108.6(9)
O6A C21A C24A 110.3(9)
C22A C21A C24A 109.4(9)
O6A C21A C23A 112.2(9)
C22A C21A C23A 107.6(8)
C24A C21A C23A 108.8(8)
F48A C22A F46A 110.1(13)
F48A C22A F47A 104.7(11)
F46A C22A F47A 106.0(12)
F48A C22A C21A 113.4(11)
F46A C22A C21A 111.2(10)
F47A C22A C21A 111.0(10)
F51A C23A F49A 108.0(9)
F51A C23A F50A 106.7(8)
F49A C23A F50A 108.2(9)
F51A C23A C21A 110.4(8)
F49A C23A C21A 112.2(9)
F50A C23A C21A 111.1(7)
F52A C24A F54A 107.7(12)
F52A C24A F53A 107.3(11)
F54A C24A F53A 107.9(9)
F52A C24A C21A 113.4(11)
F54A C24A C21A 109.6(8)
F53A C24A C21A 110.7(8)
C21 O6 Al2 152.6(9)
O6 C21 C22 107.2(10)
O6 C21 C24 109.4(9)
C22 C21 C24 111.3(9)
O6 C21 C23 110.2(9)
C22 C21 C23 109.1(9)
C24 C21 C23 109.6(8)
F48 C22 F46 111.4(14)
F48 C22 F47 109.0(14)
F46 C22 F47 104.9(14)
F48 C22 C21 110.5(11)
F46 C22 C21 110.2(13)
F47 C22 C21 110.7(12)
F51 C23 F49 111.8(12)
F51 C23 F50 104.8(11)
F49 C23 F50 110.0(9)
F51 C23 C21 109.7(10)
F49 C23 C21 110.2(9)
F50 C23 C21 110.1(8)
F53 C24 F54 108.7(11)
F53 C24 F52 108.5(10)
F54 C24 F52 108.2(10)
F53 C24 C21 111.1(9)
F54 C24 C21 110.1(10)
F52 C24 C21 110.1(9)
C25 O7 Al2 149.5(9)
O7 C25 C26 111.0(10)
O7 C25 C28 109.1(10)
C26 C25 C28 109.6(9)
O7 C25 C27 107.4(9)
C26 C25 C27 110.9(9)
C28 C25 C27 108.7(9)
F57 C26 F55 108.8(13)
F57 C26 F56 105.6(10)
F55 C26 F56 105.8(11)
F57 C26 C25 112.9(10)
F55 C26 C25 111.3(10)
F56 C26 C25 112.1(11)
F60 C27 F58 106.3(13)
F60 C27 F59 105.5(12)
F58 C27 F59 116.4(16)
F60 C27 C25 107.7(10)
F58 C27 C25 109.3(12)
F59 C27 C25 111.1(12)
F61 C28 F62 108.0(8)
F61 C28 F63 107.5(10)
F62 C28 F63 105.1(9)
F61 C28 C25 111.1(9)
F62 C28 C25 114.3(9)
F63 C28 C25 110.5(8)
C25A O7A Al2 152.3(12)
O7A C25A C27A 112.2(11)
O7A C25A C26A 108.0(10)
C27A C25A C26A 107.0(10)
O7A C25A C28A 112.0(10)
C27A C25A C28A 108.7(9)
C26A C25A C28A 108.8(9)
F57A C26A F55A 111.4(14)
F57A C26A F56A 104.6(14)
F55A C26A F56A 115.5(15)
F57A C26A C25A 107.7(12)
F55A C26A C25A 110.4(10)
F56A C26A C25A 106.8(11)
F59A C27A F58A 115.9(16)
F59A C27A F60A 107.7(15)
F58A C27A F60A 107.2(14)
F59A C27A C25A 111.6(14)
F58A C27A C25A 107.8(10)
F60A C27A C25A 106.2(14)
F63A C28A F61A 103.4(10)
F63A C28A F62A 116.5(11)
F61A C28A F62A 113.7(11)
F63A C28A C25A 109.2(10)
F61A C28A C25A 106.4(9)
F62A C28A C25A 107.2(9)
F71A C32A F72A 111.6(16)
F71A C32A F70A 104.2(15)
F72A C32A F70A 119.2(13)
F71A C32A C29A 112.7(14)
F72A C32A C29A 104.8(11)
F70A C32A C29A 104.3(12)
F67A C31A F69A 108.5(15)
F67A C31A F68A 110.0(15)
F69A C31A F68A 106.5(13)
F67A C31A C29A 109.0(13)
F69A C31A C29A 109.4(11)
F68A C31A C29A 113.3(11)
F66A C30A F64A 110.8(14)
F66A C30A F65A 109.2(17)
F64A C30A F65A 109.3(16)
F66A C30A C29A 107.7(12)
F64A C30A C29A 107.8(11)
F65A C30A C29A 111.9(15)
O8A C29A C31A 112.2(12)
O8A C29A C30A 106.8(11)
C31A C29A C30A 111.3(10)
O8A C29A C32A 110.7(11)
C31A C29A C32A 108.4(10)
C30A C29A C32A 107.4(10)
C29A O8A Al2 143.8(13)
C29 O8 Al2 154.6(17)
O8 C29 C30 111.8(11)
O8 C29 C32 108.3(11)
C30 C29 C32 109.4(9)
O8 C29 C31 107.9(12)
C30 C29 C31 108.8(10)
C32 C29 C31 110.8(9)
F66 C30 F64 110.6(14)
F66 C30 F65 106.3(15)
F64 C30 F65 105.6(15)
F66 C30 C29 116.3(12)
F64 C30 C29 109.2(11)
F65 C30 C29 108.3(14)
F69 C31 F67 105.5(13)
F69 C31 F68 109.2(13)
F67 C31 F68 110.4(15)
F69 C31 C29 112.2(11)
F67 C31 C29 109.4(13)
F68 C31 C29 110.1(11)
F70 C32 F72 109.3(14)
F70 C32 F71 106.0(14)
F72 C32 F71 107.3(10)
F70 C32 C29 111.4(12)
F72 C32 C29 115.4(10)
F71 C32 C29 106.8(9)
C302 Cl6A Ag2 95.3(11)
Cl5A C302 Cl6A 110.5(18)
C303 Cl6B Ag2 96.8(9)
Cl6B C303 Cl5B 111.6(15)

loop_
_geom_bond_atom_site_label_1
_geom_bond_atom_site_label_2
_geom_bond_distance
Ag1 C130 2.355(6)
Ag1 C103 2.404(5)
Ag1 C104 2.443(5)
Ag1 C129 2.706(6)
Ag1 Cl8 2.818(2)
Ag2 C230 2.331(5)
Ag2 C203 2.409(5)
Ag2 C204 2.469(5)
Ag2 C229 2.708(7)
Ag2 Cl6A 2.883(13)
Ag2 Cl6B 2.922(10)
C101 C106 1.424(8)
C101 C102 1.428(7)
C101 C107 1.432(8)
C102 C110 1.417(8)
C102 C103 1.422(8)
C103 C104 1.374(9)
C104 C105 1.396(8)
C105 C106 1.366(8)
C107 C108 1.415(8)
C107 C111 1.451(8)
C108 C109 1.422(8)
C108 C114 1.435(9)
C109 C110 1.329(9)
C111 C112 1.419(8)
C111 C115 1.441(8)
C112 C118 1.407(8)
C112 C113 1.425(9)
C113 C114 1.342(9)
C115 C116 1.426(8)
C115 C119 1.448(8)
C116 C117 1.411(9)
C116 C122 1.432(9)
C117 C118 1.349(10)
C119 C120 1.405(8)
C119 C123 1.442(8)
C120 C121 1.418(9)
C120 C126 1.436(10)
C121 C122 1.329(10)
C123 C127 1.411(8)
C123 C124 1.429(8)
C124 C130 1.413(9)
C124 C125 1.425(9)
C125 C126 1.324(10)
C127 C128 1.373(8)
C128 C129 1.419(9)
C129 C130 1.375(9)
C201 C206 1.404(8)
C201 C202 1.435(8)
C201 C207 1.437(8)
C202 C203 1.416(9)
C202 C210 1.423(8)
C203 C204 1.385(9)
C204 C205 1.404(9)
C205 C206 1.375(8)
C207 C208 1.394(8)
C207 C211 1.465(8)
C208 C214 1.414(9)
C208 C209 1.426(9)
C209 C210 1.325(9)
C211 C212 1.419(8)
C211 C215 1.428(8)
C212 C213 1.412(9)
C212 C218 1.419(9)
C213 C214 1.361(9)
C215 C216 1.416(8)
C215 C219 1.466(8)
C216 C222 1.412(9)
C216 C217 1.433(9)
C217 C218 1.346(9)
C219 C220 1.421(8)
C219 C223 1.456(8)
C220 C221 1.423(9)
C220 C226 1.429(9)
C221 C222 1.333(9)
C223 C227 1.405(8)
C223 C224 1.416(8)
C224 C230 1.421(9)
C224 C225 1.428(9)
C225 C226 1.343(9)
C227 C228 1.379(8)
C228 C229 1.388(9)
C229 C230 1.388(9)
C300 Cl2 1.715(8)
C300 Cl1 1.764(7)
C301 Cl3 1.745(7)
C301 Cl4 1.763(7)
C304 Cl8 1.734(10)
C304 Cl7 1.735(9)
Al1 O3A 1.653(12)
Al1 O1 1.709(4)
Al1 O2 1.709(7)
Al1 O4 1.717(4)
Al1 O2A 1.724(11)
Al1 O3 1.761(7)
O4 C13 1.308(12)
O4 C13A 1.440(18)
O1 C1 1.339(6)
C1 C4 1.545(7)
C1 C2 1.561(7)
C1 C3 1.562(7)
C2 F3 1.305(6)
C2 F1 1.322(6)
C2 F2 1.340(6)
C3 F4 1.322(6)
C3 F6 1.327(6)
C3 F5 1.333(6)
C4 F7 1.320(6)
C4 F9 1.328(6)
C4 F8 1.332(6)
Al2 O6A 1.681(11)
Al2 O8 1.699(15)
Al2 O7 1.708(11)
Al2 O8A 1.717(15)
Al2 O5 1.718(4)
Al2 O7A 1.732(12)
Al2 O6 1.762(9)
O5 C17 1.277(15)
O5 C17A 1.382(15)
C17A C18A 1.545(12)
C17A C19A 1.557(12)
C17A C20A 1.560(12)
C18A F39A 1.327(12)
C18A F37A 1.335(13)
C18A F38A 1.354(13)
C19A F42A 1.326(12)
C19A F41A 1.330(12)
C19A F40A 1.333(13)
C20A F44A 1.337(11)
C20A F45A 1.344(12)
C20A F43A 1.347(12)
C17 C19 1.536(12)
C17 C18 1.545(11)
C17 C20 1.558(11)
C18 F39 1.309(12)
C18 F37 1.332(12)
C18 F38 1.373(13)
C19 F40 1.325(12)
C19 F42 1.334(12)
C19 F41 1.342(11)
C20 F43 1.334(11)
C20 F45 1.335(11)
C20 F44 1.336(12)
O2 C5 1.350(9)
C5 C6 1.539(9)
C5 C8 1.550(9)
C5 C7 1.553(10)
C6 F12 1.326(9)
C6 F10 1.331(9)
C6 F11 1.337(9)
C7 F14 1.324(9)
C7 F13 1.337(9)
C7 F15 1.343(9)
C8 F17 1.329(8)
C8 F18 1.333(9)
C8 F16 1.338(9)
O2A C5A 1.357(12)
C5A C6A 1.536(12)
C5A C7A 1.555(12)
C5A C8A 1.556(12)
C6A F12A 1.323(13)
C6A F10A 1.338(13)
C6A F11A 1.343(12)
C7A F13A 1.312(13)
C7A F14A 1.325(12)
C7A F15A 1.326(13)
C8A F17A 1.328(12)
C8A F18A 1.333(12)
C8A F16A 1.344(13)
O3 C9 1.355(9)
C9 C10 1.542(10)
C9 C11 1.548(9)
C9 C12 1.557(10)
C10 F21 1.321(9)
C10 F19 1.333(9)
C10 F20 1.347(10)
C11 F22 1.318(11)
C11 F24 1.334(11)
C11 F23 1.337(11)
C12 F27 1.332(10)
C12 F26 1.339(10)
C12 F25 1.342(10)
O3A C9A 1.353(12)
C9A C10A 1.542(12)
C9A C11A 1.551(12)
C9A C12A 1.558(12)
C10A F21A 1.315(13)
C10A F19A 1.340(13)
C10A F20A 1.349(13)
C11A F24A 1.318(13)
C11A F22A 1.332(13)
C11A F23A 1.333(14)
C12A F27A 1.332(12)
C12A F25A 1.337(12)
C12A F26A 1.344(13)
F36 C16 1.336(11)
F35 C16 1.334(9)
F34 C16 1.325(9)
F33 C15 1.318(10)
F32 C15 1.348(10)
F31 C15 1.331(12)
F30 C14 1.339(8)
F29 C14 1.349(10)
F28 C14 1.329(12)
C16 C13 1.552(10)
C15 C13 1.546(10)
C14 C13 1.557(10)
C13A C14A 1.548(12)
C13A C15A 1.550(12)
C13A C16A 1.551(12)
C14A F30A 1.324(13)
C14A F28A 1.324(12)
C14A F29A 1.349(13)
C15A F32A 1.325(12)
C15A F33A 1.327(13)
C15A F31A 1.334(13)
C16A F35A 1.328(12)
C16A F36A 1.333(13)
C16A F34A 1.354(11)
O6A C21A 1.363(11)
C21A C22A 1.543(11)
C21A C24A 1.557(11)
C21A C23A 1.564(11)
C22A F48A 1.310(12)
C22A F46A 1.338(12)
C22A F47A 1.342(12)
C23A F51A 1.323(10)
C23A F49A 1.326(11)
C23A F50A 1.345(10)
C24A F52A 1.316(12)
C24A F54A 1.333(10)
C24A F53A 1.340(10)
O6 C21 1.356(11)
C21 C22 1.544(11)
C21 C24 1.551(12)
C21 C23 1.566(11)
C22 F48 1.315(12)
C22 F46 1.341(12)
C22 F47 1.351(12)
C23 F51 1.312(12)
C23 F49 1.319(11)
C23 F50 1.346(10)
C24 F53 1.321(11)
C24 F54 1.333(12)
C24 F52 1.339(12)
O7 C25 1.351(11)
C25 C26 1.533(11)
C25 C28 1.562(11)
C25 C27 1.569(12)
C26 F57 1.295(12)
C26 F55 1.338(12)
C26 F56 1.369(12)
C27 F60 1.296(12)
C27 F58 1.310(13)
C27 F59 1.357(12)
C28 F61 1.327(11)
C28 F62 1.330(11)
C28 F63 1.349(11)
O7A C25A 1.331(11)
C25A C27A 1.553(12)
C25A C26A 1.559(12)
C25A C28A 1.561(12)
C26A F57A 1.321(14)
C26A F55A 1.362(13)
C26A F56A 1.368(13)
C27A F59A 1.315(13)
C27A F58A 1.323(13)
C27A F60A 1.357(13)
C28A F63A 1.348(12)
C28A F61A 1.373(12)
C28A F62A 1.377(12)
F72A C32A 1.326(13)
F71A C32A 1.307(13)
F70A C32A 1.365(13)
F69A C31A 1.336(13)
F68A C31A 1.336(12)
F67A C31A 1.325(13)
F66A C30A 1.327(13)
F65A C30A 1.341(13)
F64A C30A 1.336(13)
C32A C29A 1.573(12)
C31A C29A 1.546(12)
C30A C29A 1.549(12)
C29A O8A 1.343(11)
O8 C29 1.345(11)
C29 C30 1.529(11)
C29 C32 1.552(11)
C29 C31 1.557(11)
C30 F66 1.285(12)
C30 F64 1.344(12)
C30 F65 1.367(13)
C31 F69 1.294(12)
C31 F67 1.312(13)
C31 F68 1.332(12)
C32 F70 1.329(13)
C32 F72 1.339(12)
C32 F71 1.352(12)
Cl5A C302 1.70(3)
Cl6A C302 1.78(3)
Cl6B C303 1.71(2)
Cl5B C303 1.79(3)
